data_1560033
loop_
_publ_author_name
'Tsoureas, Nikolaos'
'Mansikkam\"aki, Akseli'
'Layfield, Richard A.'

_publ_section_title
;
 Synthesis, bonding properties and ether activation reactivity of
 cyclobutadienyl-ligated hybrid uranocenes
;
_journal_issue 8
_journal_name_full 'Chemical Science'
_journal_page_first 2948
_journal_page_last 2954
_journal_paper_doi 10.1039/D0SC05199C
_journal_volume 12
_journal_year 2021
_chemical_formula_moiety 'C24 H44 Si4 U, C28.84 H52.97 O Si4 U, C3 H9 Si0.5, C2.5 H7.5 Si0.5'
_chemical_formula_sum 'C58.34 H113.47 O Si9 U2'
_chemical_formula_weight 1559.93
_chemical_name_common '2 and 3'
_chemical_name_systematic '2 and 3'
_chemical_properties_physical Air-sensitive,Moisture-sensitive
_space_group_crystal_system tetragonal
_space_group_IT_number 81
_space_group_name_Hall 'P -4'
_space_group_name_H-M_alt 'P -4'
_atom_sites_solution_hydrogens geom
_atom_sites_solution_primary direct
_audit_creation_date 2020-06-29
_audit_creation_method
;
Olex2 1.2
(compiled 2018.05.29 svn.r3508 for OlexSys, GUI svn.r5506)
;
_audit_update_record
;
2020-08-31 deposited with the CCDC.	2021-01-08 downloaded from the CCDC.
;
_cell_angle_alpha 90
_cell_angle_beta 90
_cell_angle_gamma 90
_cell_formula_units_Z 4
_cell_length_a 20.3708(2)
_cell_length_b 20.3708(2)
_cell_length_c 16.6734(3)
_cell_measurement_reflns_used 17566
_cell_measurement_temperature 99.9(5)
_cell_measurement_theta_max 70.8080
_cell_measurement_theta_min 4.3280
_cell_volume 6918.95(16)
_computing_cell_refinement 'CrysAlisPro 1.171.40.71a (Rigaku OD, 2020)'
_computing_data_collection 'CrysAlisPro 1.171.40.71a (Rigaku OD, 2020)'
_computing_data_reduction 'CrysAlisPro 1.171.40.71a (Rigaku OD, 2020)'
_computing_molecular_graphics 'Olex2 (Dolomanov et al., 2009)'
_computing_publication_material 'Olex2 (Dolomanov et al., 2009)'
_computing_structure_refinement 'ShelXL (Sheldrick, 2015)'
_computing_structure_solution 'ShelXS (Sheldrick, 2008)'
_diffrn_ambient_environment N~2~
_diffrn_ambient_temperature 99.9(5)
_diffrn_detector 'CCD plate'
_diffrn_detector_area_resol_mean 16.1033
_diffrn_detector_type Eos
_diffrn_measured_fraction_theta_full 0.999
_diffrn_measured_fraction_theta_max 0.997
_diffrn_measurement_details
;
List of Runs (angles in degrees, time in seconds):

  # Type    Start    End  Width  t~exp~   \w     \q     \k     \f   Frames
#--------------------------------------------------------------------------
  1  \w    -22.00  69.00   1.00    2.50    --    0.00  57.00 120.00   91
  2  \w     34.00  78.00   1.00    2.50    --    0.00-178.00 -30.00   44
  3  \w    -12.00  16.00   1.00   10.00    --  -54.75  77.00   0.00   28
  4  \w    -76.00  13.00   1.00   10.00    --  -54.75  57.00 120.00   89
  5  \w    -86.00 -55.00   1.00   10.00    --  -54.75  77.00   0.00   31
  6  \w   -124.00 -33.00   1.00   10.00    --  -54.75 -57.00 -30.00   91
  7  \w   -124.00 -33.00   1.00   10.00    --  -54.75 -57.00 120.00   91
  8  \w    -16.00  73.00   1.00   10.00    --   54.75 -77.00 -30.00   89
  9  \w     86.00 126.00   1.00   10.00    --   54.75 125.00 -90.00   40
 10  \w     73.00 127.00   1.00   10.00    --   54.75 125.00  30.00   54
 11  \w     86.00 166.00   1.00   27.50    --  109.50  38.00-180.00   80
 12  \w     85.00 177.00   1.00   27.50    --  109.50  64.00-120.00   92
 13  \w     40.00 137.00   1.00   27.50    --  109.50 -38.00 -60.00   97
 14  \w     37.00 133.00   1.00   27.50    --  109.50 -91.00 -20.79   96
 15  \w     78.00 108.00   1.00   27.50    --  109.50 -91.00  62.80   30
 16  \w     84.00 178.00   1.00   27.50    --  109.50  38.00 120.00   94
 17  \w     40.00  65.00   1.00   27.50    --  109.50 -91.00  62.80   25
 18  \w     43.00 134.00   1.00   27.50    --  109.50 -64.00  60.00   91
 19  \w    130.00 169.00   1.00   27.50    --  109.50  77.00 -30.00   39
 20  \w     39.00 133.00   1.00   27.50    --  109.50 -50.00-180.00   94
 21  \w     78.00 109.00   1.00   27.50    --  109.50  77.00 -30.00   31
 22  \w     52.00 147.00   1.00   27.50    --  109.50 -91.00-172.40   95
;
_diffrn_measurement_device 'four-circle diffractometer'
_diffrn_measurement_device_type 'Xcalibur, Eos, Gemini ultra'
_diffrn_measurement_method '\w scans'
_diffrn_orient_matrix_type 'CrysAlisPro convention (1999,Acta A55,543-557)'
_diffrn_orient_matrix_UB_11 -0.0675639000
_diffrn_orient_matrix_UB_12 0.0330221000
_diffrn_orient_matrix_UB_13 0.0098100000
_diffrn_orient_matrix_UB_21 0.0192163000
_diffrn_orient_matrix_UB_22 0.0224638000
_diffrn_orient_matrix_UB_23 0.0850607000
_diffrn_orient_matrix_UB_31 0.0280063000
_diffrn_orient_matrix_UB_32 0.0642010000
_diffrn_orient_matrix_UB_33 -0.0347865000
_diffrn_radiation_monochromator mirror
_diffrn_radiation_probe x-ray
_diffrn_radiation_type CuK\a
_diffrn_radiation_wavelength 1.54184
_diffrn_reflns_av_R_equivalents 0.0510
_diffrn_reflns_av_unetI/netI 0.0505
_diffrn_reflns_Laue_measured_fraction_full 0.999
_diffrn_reflns_Laue_measured_fraction_max 0.997
_diffrn_reflns_limit_h_max 24
_diffrn_reflns_limit_h_min -24
_diffrn_reflns_limit_k_max 24
_diffrn_reflns_limit_k_min -20
_diffrn_reflns_limit_l_max 20
_diffrn_reflns_limit_l_min -20
_diffrn_reflns_number 42555
_diffrn_reflns_point_group_measured_fraction_full 1.000
_diffrn_reflns_point_group_measured_fraction_max 0.993
_diffrn_reflns_theta_full 67.684
_diffrn_reflns_theta_max 70.964
_diffrn_reflns_theta_min 3.425
_diffrn_source 'fine-focus sealed X-ray tube'
_diffrn_source_type 'Enhance Ultra (Cu) X-ray Source'
_exptl_absorpt_coefficient_mu 14.820
_exptl_absorpt_correction_T_max 0.11375
_exptl_absorpt_correction_T_min 0.02846
_exptl_absorpt_correction_type sphere
_exptl_absorpt_process_details
;
CrysAlisPro 1.171.40.71a (Rigaku Oxford Diffraction, 2020)
Spherical absorption correction
 using equivalent radius and absorption coefficient.
Empirical absorption correction using spherical harmonics,
 implemented in SCALE3 ABSPACK scaling algorithm.
;
_exptl_crystal_colour brown
_exptl_crystal_colour_primary brown
_exptl_crystal_density_diffrn 1.498
_exptl_crystal_description block
_exptl_crystal_F_000 3126
_exptl_crystal_recrystallization_method 'Re-crystallisation from solvent: Tetramethylsilane'
_exptl_crystal_size_max 0.4
_exptl_crystal_size_mid 0.2
_exptl_crystal_size_min 0.1
_exptl_crystal_size_rad 0.400
_refine_diff_density_max 5.557
_refine_diff_density_min -1.795
_refine_diff_density_rms 0.265
_refine_ls_abs_structure_details
;
 Flack x determined using 5502 quotients [(I+)-(I-)]/[(I+)+(I-)]
 (Parsons, Flack and Wagner, Acta Cryst. B69 (2013) 249-259).
;
_refine_ls_abs_structure_Flack 0.000(4)
_refine_ls_extinction_method none
_refine_ls_goodness_of_fit_ref 1.076
_refine_ls_hydrogen_treatment constr
_refine_ls_matrix_type full
_refine_ls_number_parameters 672
_refine_ls_number_reflns 13128
_refine_ls_number_restraints 100
_refine_ls_restrained_S_all 1.074
_refine_ls_R_factor_all 0.0681
_refine_ls_R_factor_gt 0.0658
_refine_ls_shift/su_max 0.001
_refine_ls_shift/su_mean 0.000
_refine_ls_structure_factor_coef Fsqd
_refine_ls_weighting_details 'w=1/[\s^2^(Fo^2^)+(0.1233P)^2^] where P=(Fo^2^+2Fc^2^)/3'
_refine_ls_weighting_scheme calc
_refine_ls_wR_factor_gt 0.1594
_refine_ls_wR_factor_ref 0.1616
_reflns_Friedel_coverage 0.920
_reflns_Friedel_fraction_full 1.000
_reflns_Friedel_fraction_max 0.989
_reflns_number_gt 12661
_reflns_number_total 13128
_reflns_threshold_expression 'I > 2\s(I)'
_cod_data_source_file d0sc05199c2.cif
_cod_data_source_block 2and3
_cod_depositor_comments 'Adding full bibliography for 1560031--1560036.cif.'
_cod_original_cell_volume 6919.0(2)
_cod_database_code 1560033
_shelx_shelxl_version_number 2014/7
_chemical_oxdiff_formula 'C55 H86 Si8 U2'
_chemical_oxdiff_usercomment 'crystals from SiMe4'
_shelx_space_group_comment
;
The symmetry employed for this shelxl refinement is uniquely defined
by the following loop, which should always be used as a source of
symmetry information in preference to the above space-group names.
They are only intended as comments.
;
_shelx_estimated_absorpt_t_max 0.319
_shelx_estimated_absorpt_t_min 0.066
_reflns_odcompleteness_completeness 99.92
_reflns_odcompleteness_iscentric 1
_reflns_odcompleteness_theta 66.97
_olex2_refinement_description
;
1. Twinned data refinement
 Scales: 0.6512(19)
 0.3488(19)
2. Fixed Uiso
 At 1.2 times of:
  All C(H) groups, All C(H,H) groups
 At 1.5 times of:
  All C(H,H,H) groups
3. Shared sites
{C57A, C57B}
{C59A, C59B}
4. Restrained distances
 Si5-C30B
 1.88 with sigma of 0.02
 C58A-C57A
 1.55 with sigma of 0.02
 Si3-C44
 1.88 with sigma of 0.02
 Si3-C46A
 1.88 with sigma of 0.02
 Si3-C46B
 1.88 with sigma of 0.02
 Si2-C48B
 1.88 with sigma of 0.02
 Si10-C53
 1.84 with sigma of 0.02
 Si10-C54
 1.84 with sigma of 0.02
 Si10-C55
 1.84 with sigma of 0.02
 C53-C55
 2.95 with sigma of 0.04
 C50-C51
 2.95 with sigma of 0.04
 Si7-C35A \\sim Si7-C35B
 with sigma of 0.02
 C58B-C56 \\sim C58A-C56
 with sigma of 0.04
 C58B-O1 \\sim C58A-O1
 with sigma of 0.04
 Si3-C45A \\sim Si3-C45B
 with sigma of 0.02
 Si2-C48B \\sim Si2-C48A
 with sigma of 0.02
5. Uiso/Uaniso restraints and constraints
Uanis(C35A) \\sim Ueq: with sigma of 0.01 and sigma for terminal atoms of 0.01
Uanis(C30A) \\sim Ueq, Uanis(C30B) \\sim Ueq: with sigma of 0.02 and sigma for
terminal atoms of 0.02
Uanis(C58A) \\sim Ueq: with sigma of 0.01 and sigma for terminal atoms of 0.01
Uanis(C45A) \\sim Ueq, Uanis(C45B) \\sim Ueq: with sigma of 0.01 and sigma for
terminal atoms of 0.01
Uanis(C46B) \\sim Ueq: with sigma of 0.01 and sigma for terminal atoms of 0.01
Uanis(C44) \\sim Ueq: with sigma of 0.005 and sigma for terminal atoms of 0.01
Uanis(C18) = Uanis(C19)
Uanis(C46B) = Uanis(C46A)
Uanis(C58A) = Uanis(C58B)
Uanis(C35A) = Uanis(C35B)
Uanis(C57A) = Uanis(C57B)
Uanis(C59A) = Uanis(C59B)
Uanis(C48A) = Uanis(C48B)
Uanis(C30A) = Uanis(C30B)
6. Rigid body (RIGU) restrains
 C53, C55, Si10, C54
 with sigma for 1-2 distances of 0.001 and sigma for 1-3 distances of 0.001
 C50, C52, C51, Si9
 with sigma for 1-2 distances of 0.001 and sigma for 1-3 distances of 0.001
7. Others
 Sof(C35B)=Sof(H35D)=Sof(H35E)=Sof(H35F)=1-FVAR(1)
 Sof(C35A)=Sof(H35A)=Sof(H35B)=Sof(H35C)=FVAR(1)
 Sof(C30B)=Sof(H30D)=Sof(H30E)=Sof(H30F)=1-FVAR(2)
 Sof(C30A)=Sof(H30A)=Sof(H30B)=Sof(H30C)=FVAR(2)
 Sof(H56A)=Sof(H56B)=Sof(C57A)=Sof(H57A)=Sof(H57B)=Sof(C59A)=Sof(H59A)=
 Sof(H59B)=Sof(C58A)=Sof(H58A)=Sof(H58B)=Sof(C57B)=Sof(H57C)=Sof(H57D)=
 Sof(C59B)=Sof(H59C)=Sof(H59D)=Sof(C58B)=Sof(H58C)=Sof(H58D)=FVAR(3)
 Sof(C46B)=Sof(H46D)=Sof(H46E)=Sof(H46F)=Sof(C45B)=Sof(H45D)=Sof(H45E)=
 Sof(H45F)=1-FVAR(4)
 Sof(C46A)=Sof(H46A)=Sof(H46B)=Sof(H46C)=Sof(C45A)=Sof(H45A)=Sof(H45B)=
 Sof(H45C)=FVAR(4)
 Sof(C48B)=Sof(H48D)=Sof(H48E)=Sof(H48F)=1-FVAR(5)
 Sof(C48A)=Sof(H48A)=Sof(H48B)=Sof(H48C)=FVAR(5)
 Fixed Sof: H52A(0.5) H52B(0.5) H52C(0.5)
8.a Secondary CH2 refined with riding coordinates:
 C56(H56A,H56B), C57A(H57A,H57B), C59A(H59A,H59B), C58A(H58A,H58B), C57B(H57C,
 H57D), C59B(H59C,H59D), C58B(H58C,H58D)
8.b Me refined with riding coordinates:
 C35A(H35A,H35B,H35C), C35B(H35D,H35E,H35F), C48A(H48A,H48B,H48C), C48B(H48D,
 H48E,H48F), C38(H38A,H38B,H38C), C30A(H30A,H30B,H30C), C30B(H30D,H30E,H30F),
 C52(H52A,H52B,H52C), C50(H50A,H50B,H50C), C44(H44A,H44B,H44C), C46A(H46A,H46B,
 H46C), C45A(H45A,H45B,H45C), C46B(H46D,H46E,H46F), C45B(H45D,H45E,H45F),
 C51(H51A,H51B,H51C)
8.c Aromatic/amide H refined with riding coordinates:
 C20(H20), C19(H19), C21(H21), C25(H25), C24(H24), C23(H23), C22(H22),
 C12(H12), C10(H10), C17(H17), C11(H11), C18(H18), C14(H14), C15(H15), C16(H16),
  C13(H13)
8.d Idealised Me refined as rotating group:
 C31(H31A,H31B,H31C), C36(H36A,H36B,H36C), C37(H37A,H37B,H37C), C29(H29A,H29B,
 H29C), C32(H32A,H32B,H32C), C34(H34A,H34B,H34C), C33(H33A,H33B,H33C), C28(H28A,
 H28B,H28C), C49(H49A,H49B,H49C), C41(H41A,H41B,H41C), C43(H43A,H43B,H43C),
 C26(H26A,H26B,H26C), C40(H40A,H40B,H40C), C42(H42A,H42B,H42C), C39(H39A,H39B,
 H39C), C47(H47A,H47B,H47C), C27(H27A,H27B,H27C), C54(H54A,H54B,H54C), C55(H55A,
 H55B,H55C), C53(H53A,H53B,H53C)
;
_olex2_submission_special_instructions 'No special instructions were received'
_oxdiff_exptl_absorpt_empirical_details
;
Empirical correction (ABSPACK) includes:
- Absorption correction using spherical harmonics
- Frame scaling
;
_oxdiff_exptl_absorpt_empirical_full_max 2.454
_oxdiff_exptl_absorpt_empirical_full_min 0.610

loop_
_space_group_symop_operation_xyz
'x, y, z'
'y, -x, -z'
'-x, -y, z'
'-y, x, -z'

loop_
_atom_site_label
_atom_site_type_symbol
_atom_site_fract_x
_atom_site_fract_y
_atom_site_fract_z
_atom_site_U_iso_or_equiv
_atom_site_adp_type
_atom_site_occupancy
_atom_site_site_symmetry_order
_atom_site_calc_flag
_atom_site_refinement_flags_posn
_atom_site_refinement_flags_adp
_atom_site_refinement_flags_occupancy
_atom_site_disorder_assembly
_atom_site_disorder_group
U2 U 0.17752(3) 0.89235(4) 0.65533(5) 0.05094(19) Uani 1 1 d . . . . .
C20 C 0.1505(16) 0.9140(14) 0.5005(14) 0.060(7) Uani 1 1 d . . . . .
H20 H 0.1521 0.8867 0.4544 0.072 Uiso 1 1 calc R . . . .
C19 C 0.0870(12) 0.9120(15) 0.543(2) 0.064(5) Uani 1 1 d . . . . .
H19 H 0.0554 0.8849 0.5171 0.077 Uiso 1 1 calc R . . . .
C21 C 0.2093(15) 0.9485(15) 0.515(2) 0.073(9) Uani 1 1 d . . . . .
H21 H 0.2406 0.9429 0.4732 0.087 Uiso 1 1 calc R . . . .
U1 U 0.37764(3) 0.67103(3) 1.14849(5) 0.04600(17) Uani 1 1 d . . . . .
Si5 Si 0.2213(4) 0.7238(3) 0.6737(4) 0.0560(15) Uani 1 1 d D . . . .
Si3 Si 0.4152(5) 0.6952(4) 1.4003(5) 0.0651(18) Uani 1 1 d D . . . .
Si4 Si 0.3287(4) 0.5379(3) 1.2889(4) 0.0553(14) Uani 1 1 d . . . . .
C3 C 0.3259(13) 0.6279(13) 1.2784(15) 0.053(5) Uani 1 1 d . . . . .
C4 C 0.2790(15) 0.6705(13) 1.2386(15) 0.057(6) Uani 1 1 d . . . . .
C2 C 0.3596(16) 0.6882(15) 1.3110(11) 0.062(7) Uani 1 1 d . . . . .
Si8 Si 0.3277(3) 0.8735(3) 0.7673(4) 0.0494(12) Uani 1 1 d . . . . .
Si6 Si 0.0574(3) 0.7879(3) 0.7761(5) 0.0526(14) Uani 1 1 d . . . . .
Si7 Si 0.1604(3) 0.9218(3) 0.9036(4) 0.0528(14) Uani 1 1 d D . . . .
C5 C 0.1418(11) 0.8205(12) 0.7734(13) 0.046(5) Uani 1 1 d . . . . .
C6 C 0.2019(12) 0.7936(13) 0.7396(14) 0.051(5) Uani 1 1 d . . . . .
C8 C 0.1799(11) 0.8753(10) 0.8101(16) 0.050(5) Uani 1 1 d . . . . .
C7 C 0.2410(14) 0.8514(13) 0.7758(19) 0.060(7) Uani 1 1 d . . . . .
Si1 Si 0.1900(3) 0.6635(4) 1.2348(5) 0.0618(16) Uani 1 1 d . . . . .
Si2 Si 0.3051(4) 0.8173(4) 1.2604(5) 0.0635(17) Uani 1 1 d D . . . .
C25 C 0.0855(15) 0.9802(12) 0.6693(17) 0.061(6) Uani 1 1 d . . . . .
H25 H 0.0542 0.9865 0.7109 0.073 Uiso 1 1 calc R . . . .
C24 C 0.1461(15) 1.0157(14) 0.6837(17) 0.062(7) Uani 1 1 d . . . . .
H24 H 0.1443 1.0420 0.7307 0.074 Uiso 1 1 calc R . . . .
C23 C 0.2036(14) 1.0199(15) 0.646(2) 0.068(7) Uani 1 1 d . . . . .
H23 H 0.2326 1.0502 0.6709 0.082 Uiso 1 1 calc R . . . .
C22 C 0.2320(19) 0.9885(17) 0.576(2) 0.077(9) Uani 1 1 d . . . . .
H22 H 0.2775 0.9979 0.5704 0.092 Uiso 1 1 calc R . . . .
C12 C 0.4876(15) 0.6030(16) 1.155(2) 0.068(7) Uani 1 1 d . . . . .
H12 H 0.4958 0.5644 1.1852 0.082 Uiso 1 1 calc R . . . .
C10 C 0.4428(13) 0.626(2) 1.016(2) 0.083(12) Uani 1 1 d . . . . .
H10 H 0.4335 0.6005 0.9693 0.100 Uiso 1 1 calc R . . . .
C17 C 0.4332(12) 0.6970(15) 1.0019(14) 0.057(7) Uani 1 1 d . . . . .
H17 H 0.4196 0.7075 0.9489 0.068 Uiso 1 1 calc R . . . .
C11 C 0.4613(12) 0.5884(14) 1.0774(17) 0.057(6) Uani 1 1 d . . . . .
H11 H 0.4559 0.5427 1.0678 0.069 Uiso 1 1 calc R . . . .
Si10 Si 0.5000 1.0000 1.5119(17) 0.119(6) Uani 1 2 d DS TU P . .
C31 C 0.1722(15) 0.6487(12) 0.697(2) 0.068(7) Uani 1 1 d . . . . .
H31A H 0.1743 0.6396 0.7543 0.102 Uiso 1 1 calc GR . . . .
H31B H 0.1902 0.6113 0.6669 0.102 Uiso 1 1 calc GR . . . .
H31C H 0.1265 0.6558 0.6808 0.102 Uiso 1 1 calc GR . . . .
C36 C 0.1334(17) 0.8597(15) 0.9816(16) 0.068(7) Uani 1 1 d . . . . .
H36A H 0.1276 0.8818 1.0334 0.101 Uiso 1 1 calc GR . . . .
H36B H 0.1670 0.8255 0.9868 0.101 Uiso 1 1 calc GR . . . .
H36C H 0.0918 0.8398 0.9651 0.101 Uiso 1 1 calc GR . . . .
C37 C 0.2363(14) 0.9621(17) 0.952(2) 0.072(8) Uani 1 1 d . . . . .
H37A H 0.2690 0.9283 0.9643 0.108 Uiso 1 1 calc GR . . . .
H37B H 0.2233 0.9844 1.0015 0.108 Uiso 1 1 calc GR . . . .
H37C H 0.2552 0.9941 0.9146 0.108 Uiso 1 1 calc GR . . . .
C29 C 0.3072(14) 0.6894(13) 0.687(2) 0.066(7) Uani 1 1 d . . . . .
H29A H 0.3356 0.7055 0.6441 0.099 Uiso 1 1 calc GR . . . .
H29B H 0.3055 0.6414 0.6855 0.099 Uiso 1 1 calc GR . . . .
H29C H 0.3248 0.7036 0.7391 0.099 Uiso 1 1 calc GR . . . .
C35A C 0.080(4) 0.961(7) 0.871(8) 0.050(7) Uani 0.17(6) 1 d D U . A 1
H35A H 0.0627 0.9884 0.9146 0.075 Uiso 0.17(6) 1 calc R . . A 1
H35B H 0.0879 0.9891 0.8237 0.075 Uiso 0.17(6) 1 calc R . . A 1
H35C H 0.0482 0.9271 0.8573 0.075 Uiso 0.17(6) 1 calc R . . A 1
C35B C 0.0932(14) 0.9858(14) 0.8922(18) 0.050(7) Uani 0.83(6) 1 d D . . A 2
H35D H 0.0861 1.0078 0.9437 0.075 Uiso 0.83(6) 1 calc R . . A 2
H35E H 0.1064 1.0182 0.8519 0.075 Uiso 0.83(6) 1 calc R . . A 2
H35F H 0.0525 0.9644 0.8751 0.075 Uiso 0.83(6) 1 calc R . . A 2
C1 C 0.3166(16) 0.7290(14) 1.265(2) 0.070(8) Uani 1 1 d . . . . .
C32 C 0.0323(16) 0.7603(13) 0.6676(19) 0.071(9) Uani 1 1 d . . . . .
H32A H 0.0134 0.7977 0.6387 0.106 Uiso 1 1 calc GR . . . .
H32B H -0.0002 0.7250 0.6710 0.106 Uiso 1 1 calc GR . . . .
H32C H 0.0712 0.7445 0.6389 0.106 Uiso 1 1 calc GR . . . .
C34 C 0.0523(14) 0.7163(16) 0.844(2) 0.070(7) Uani 1 1 d . . . . .
H34A H 0.0756 0.6791 0.8197 0.106 Uiso 1 1 calc GR . . . .
H34B H 0.0061 0.7045 0.8519 0.106 Uiso 1 1 calc GR . . . .
H34C H 0.0723 0.7273 0.8955 0.106 Uiso 1 1 calc GR . . . .
C33 C -0.0043(12) 0.8499(13) 0.8102(16) 0.055(6) Uani 1 1 d . . . . .
H33A H 0.0056 0.8633 0.8653 0.082 Uiso 1 1 calc GR . . . .
H33B H -0.0484 0.8306 0.8082 0.082 Uiso 1 1 calc GR . . . .
H33C H -0.0026 0.8884 0.7749 0.082 Uiso 1 1 calc GR . . . .
C18 C 0.0638(13) 0.9414(15) 0.612(2) 0.064(5) Uani 1 1 d . . . . .
H18 H 0.0191 0.9303 0.6211 0.077 Uiso 1 1 calc R . . . .
C14 C 0.4922(14) 0.7260(16) 1.1846(19) 0.068(8) Uani 1 1 d . . . . .
H14 H 0.5080 0.7513 1.2284 0.082 Uiso 1 1 calc R . . . .
C15 C 0.4639(15) 0.7646(13) 1.1270(19) 0.066(7) Uani 1 1 d . . . . .
H15 H 0.4599 0.8093 1.1424 0.079 Uiso 1 1 calc R . . . .
C16 C 0.4403(15) 0.7521(19) 1.052(2) 0.078(10) Uani 1 1 d . . . . .
H16 H 0.4243 0.7909 1.0275 0.093 Uiso 1 1 calc R . . . .
C28 C 0.3808(12) 0.8229(17) 0.832(2) 0.072(8) Uani 1 1 d . . . . .
H28A H 0.3689 0.8297 0.8879 0.108 Uiso 1 1 calc GR . . . .
H28B H 0.4267 0.8355 0.8233 0.108 Uiso 1 1 calc GR . . . .
H28C H 0.3751 0.7765 0.8177 0.108 Uiso 1 1 calc GR . . . .
C13 C 0.5039(14) 0.6583(14) 1.1958(18) 0.059(6) Uani 1 1 d . . . . .
H13 H 0.5288 0.6494 1.2427 0.071 Uiso 1 1 calc R . . . .
C49 C 0.2850(17) 0.8435(14) 1.155(2) 0.077(8) Uani 1 1 d . . . . .
H49A H 0.3071 0.8144 1.1171 0.115 Uiso 1 1 calc GR . . . .
H49B H 0.2999 0.8888 1.1469 0.115 Uiso 1 1 calc GR . . . .
H49C H 0.2374 0.8412 1.1470 0.115 Uiso 1 1 calc GR . . . .
C48A C 0.286(8) 0.860(5) 1.358(4) 0.074(12) Uani 0.24(6) 1 d D . . B 1
H48A H 0.2805 0.9068 1.3489 0.111 Uiso 0.24(6) 1 calc R . . B 1
H48B H 0.2450 0.8417 1.3805 0.111 Uiso 0.24(6) 1 calc R . . B 1
H48C H 0.3217 0.8523 1.3963 0.111 Uiso 0.24(6) 1 calc R . . B 1
C48B C 0.238(2) 0.8424(17) 1.332(3) 0.074(12) Uani 0.76(6) 1 d D . . B 2
H48D H 0.2315 0.8900 1.3291 0.111 Uiso 0.76(6) 1 calc R . . B 2
H48E H 0.1968 0.8203 1.3167 0.111 Uiso 0.76(6) 1 calc R . . B 2
H48F H 0.2498 0.8298 1.3865 0.111 Uiso 0.76(6) 1 calc R . . B 2
C41 C 0.2634(18) 0.5049(16) 1.362(2) 0.080(9) Uani 1 1 d . . . . .
H41A H 0.2643 0.5306 1.4115 0.119 Uiso 1 1 calc GR . . . .
H41B H 0.2726 0.4588 1.3741 0.119 Uiso 1 1 calc GR . . . .
H41C H 0.2199 0.5085 1.3371 0.119 Uiso 1 1 calc GR . . . .
C43 C 0.4092(16) 0.5041(17) 1.329(2) 0.075(9) Uani 1 1 d . . . . .
H43A H 0.4429 0.5071 1.2868 0.113 Uiso 1 1 calc GR . . . .
H43B H 0.4034 0.4580 1.3440 0.113 Uiso 1 1 calc GR . . . .
H43C H 0.4230 0.5296 1.3755 0.113 Uiso 1 1 calc GR . . . .
C26 C 0.3479(18) 0.8621(17) 0.654(2) 0.080(8) Uani 1 1 d . . . . .
H26A H 0.3390 0.8166 0.6387 0.120 Uiso 1 1 calc GR . . . .
H26B H 0.3944 0.8720 0.6451 0.120 Uiso 1 1 calc GR . . . .
H26C H 0.3206 0.8918 0.6223 0.120 Uiso 1 1 calc GR . . . .
C40 C 0.1600(12) 0.6649(15) 1.338(2) 0.071(7) Uani 1 1 d . . . . .
H40A H 0.1869 0.6356 1.3709 0.106 Uiso 1 1 calc GR . . . .
H40B H 0.1142 0.6500 1.3389 0.106 Uiso 1 1 calc GR . . . .
H40C H 0.1627 0.7097 1.3589 0.106 Uiso 1 1 calc GR . . . .
C42 C 0.3180(16) 0.5022(15) 1.189(2) 0.071(7) Uani 1 1 d . . . . .
H42A H 0.2909 0.5316 1.1560 0.106 Uiso 1 1 calc GR . . . .
H42B H 0.2963 0.4595 1.1935 0.106 Uiso 1 1 calc GR . . . .
H42C H 0.3610 0.4966 1.1634 0.106 Uiso 1 1 calc GR . . . .
C39 C 0.1456(12) 0.7272(18) 1.182(2) 0.073(9) Uani 1 1 d . . . . .
H39A H 0.1520 0.7692 1.2099 0.110 Uiso 1 1 calc GR . . . .
H39B H 0.0988 0.7164 1.1813 0.110 Uiso 1 1 calc GR . . . .
H39C H 0.1621 0.7306 1.1272 0.110 Uiso 1 1 calc GR . . . .
C47 C 0.381(2) 0.8700(16) 1.288(2) 0.091(11) Uani 1 1 d . . . . .
H47A H 0.4068 0.8473 1.3287 0.136 Uiso 1 1 calc GR . . . .
H47B H 0.3662 0.9125 1.3086 0.136 Uiso 1 1 calc GR . . . .
H47C H 0.4077 0.8769 1.2398 0.136 Uiso 1 1 calc GR . . . .
C38 C 0.1600(15) 0.5844(19) 1.189(3) 0.093(13) Uani 1 1 d . . . . .
H38A H 0.1821 0.5473 1.2150 0.140 Uiso 1 1 calc R . . . .
H38B H 0.1125 0.5806 1.1973 0.140 Uiso 1 1 calc R . . . .
H38C H 0.1697 0.5842 1.1317 0.140 Uiso 1 1 calc R . . . .
C30A C 0.2089(18) 0.7519(19) 0.5647(16) 0.057(7) Uani 0.79(5) 1 d . U . C 1
H30A H 0.2189 0.7155 0.5282 0.085 Uiso 0.79(5) 1 calc R . . C 1
H30B H 0.1632 0.7656 0.5571 0.085 Uiso 0.79(5) 1 calc R . . C 1
H30C H 0.2381 0.7889 0.5532 0.085 Uiso 0.79(5) 1 calc R . . C 1
C30B C 0.195(6) 0.685(6) 0.577(4) 0.057(7) Uani 0.21(5) 1 d D U . C 2
H30D H 0.2216 0.6463 0.5664 0.085 Uiso 0.21(5) 1 calc R . . C 2
H30E H 0.1484 0.6722 0.5811 0.085 Uiso 0.21(5) 1 calc R . . C 2
H30F H 0.1999 0.7168 0.5333 0.085 Uiso 0.21(5) 1 calc R . . C 2
Si9 Si 0.5000 1.0000 1.0502(14) 0.106(5) Uani 1 2 d S TU P . .
O1 O 0.2881(10) 0.6667(13) 1.0437(13) 0.071(5) Uani 1 1 d D . . . .
C56 C 0.2661(15) 0.722(2) 1.002(2) 0.080(9) Uani 1 1 d D . . . .
H56A H 0.3039 0.7493 0.9856 0.095 Uiso 0.64(4) 1 calc R . . D 1
H56B H 0.2370 0.7485 1.0366 0.095 Uiso 0.64(4) 1 calc R . . D 1
C57A C 0.228(3) 0.698(3) 0.927(3) 0.133(18) Uani 0.64(4) 1 d D . . D 1
H57A H 0.2543 0.7088 0.8788 0.160 Uiso 0.64(4) 1 calc R . . D 1
H57B H 0.1863 0.7224 0.9237 0.160 Uiso 0.64(4) 1 calc R . . D 1
C59A C 0.2689(19) 0.608(2) 0.996(2) 0.100(11) Uani 0.64(4) 1 d . . . D 1
H59A H 0.2517 0.5736 1.0324 0.120 Uiso 0.64(4) 1 calc R . . D 1
H59B H 0.3086 0.5896 0.9693 0.120 Uiso 0.64(4) 1 calc R . . D 1
C58A C 0.213(8) 0.623(3) 0.926(7) 0.18(4) Uani 0.64(4) 1 d D U . D 1
H58A H 0.2225 0.6022 0.8739 0.211 Uiso 0.64(4) 1 calc R . . D 1
H58B H 0.1676 0.6128 0.9437 0.211 Uiso 0.64(4) 1 calc R . . D 1
C57B C 0.228(3) 0.698(3) 0.927(3) 0.133(18) Uani 0.64(4) 1 d . . . D 2
H57C H 0.2437 0.7227 0.8798 0.160 Uiso 0.64(4) 1 calc R . . D 2
H57D H 0.1810 0.7077 0.9344 0.160 Uiso 0.64(4) 1 calc R . . D 2
C59B C 0.2689(19) 0.608(2) 0.996(2) 0.100(11) Uani 0.64(4) 1 d . . . D 2
H59C H 0.2375 0.5815 1.0278 0.120 Uiso 0.64(4) 1 calc R . . D 2
H59D H 0.3086 0.5803 0.9877 0.120 Uiso 0.64(4) 1 calc R . . D 2
C58B C 0.237(8) 0.621(5) 0.910(7) 0.18(4) Uani 0.64(4) 1 d D . . D 2
H58C H 0.1947 0.5976 0.9026 0.211 Uiso 0.64(4) 1 calc R . . D 2
H58D H 0.2671 0.6112 0.8652 0.211 Uiso 0.64(4) 1 calc R . . D 2
C52 C 0.5000 1.0000 1.159(5) 0.109(7) Uani 1 2 d S TU P . .
H52A H 0.4588 0.9810 1.1783 0.163 Uiso 0.5 1 calc R . . . .
H52B H 0.5370 0.9738 1.1783 0.163 Uiso 0.5 1 calc R . . . .
H52C H 0.5042 1.0452 1.1783 0.163 Uiso 0.5 1 calc R . . . .
C50 C 0.422(2) 0.964(3) 1.023(4) 0.113(8) Uani 1 1 d D U . . .
H50A H 0.3977 0.9529 1.0721 0.170 Uiso 1 1 calc R . . . .
H50B H 0.3966 0.9957 0.9916 0.170 Uiso 1 1 calc R . . . .
H50C H 0.4295 0.9243 0.9916 0.170 Uiso 1 1 calc R . . . .
C27 C 0.3458(15) 0.9640(14) 0.7838(17) 0.064(7) Uani 1 1 d . . . . .
H27A H 0.3316 0.9891 0.7368 0.096 Uiso 1 1 calc GR . . . .
H27B H 0.3931 0.9700 0.7919 0.096 Uiso 1 1 calc GR . . . .
H27C H 0.3221 0.9794 0.8313 0.096 Uiso 1 1 calc GR . . . .
C44 C 0.501(2) 0.667(4) 1.414(5) 0.16(3) Uani 1 1 d D U . . .
H44A H 0.5022 0.6196 1.4217 0.241 Uiso 1 1 calc R . . . .
H44B H 0.5272 0.6789 1.3666 0.241 Uiso 1 1 calc R . . . .
H44C H 0.5202 0.6888 1.4614 0.241 Uiso 1 1 calc R . . . .
C46A C 0.445(5) 0.782(2) 1.390(6) 0.086(12) Uani 0.41(5) 1 d D . . E 1
H46A H 0.4072 0.8108 1.3814 0.128 Uiso 0.41(5) 1 calc R . . E 1
H46B H 0.4678 0.7946 1.4392 0.128 Uiso 0.41(5) 1 calc R . . E 1
H46C H 0.4748 0.7847 1.3444 0.128 Uiso 0.41(5) 1 calc R . . E 1
C45A C 0.367(4) 0.752(4) 1.470(4) 0.068(18) Uani 0.41(5) 1 d D U . E 1
H45A H 0.3231 0.7587 1.4489 0.102 Uiso 0.41(5) 1 calc R . . E 1
H45B H 0.3646 0.7321 1.5236 0.102 Uiso 0.41(5) 1 calc R . . E 1
H45C H 0.3901 0.7943 1.4739 0.102 Uiso 0.41(5) 1 calc R . . E 1
C46B C 0.494(2) 0.744(3) 1.389(4) 0.086(12) Uani 0.59(5) 1 d D U . E 2
H46D H 0.4840 0.7892 1.3740 0.128 Uiso 0.59(5) 1 calc R . . E 2
H46E H 0.5182 0.7437 1.4402 0.128 Uiso 0.59(5) 1 calc R . . E 2
H46F H 0.5217 0.7238 1.3475 0.128 Uiso 0.59(5) 1 calc R . . E 2
C45B C 0.363(3) 0.644(3) 1.472(4) 0.089(18) Uani 0.59(5) 1 d D U . E 2
H45D H 0.3168 0.6565 1.4668 0.134 Uiso 0.59(5) 1 calc R . . E 2
H45E H 0.3677 0.5971 1.4583 0.134 Uiso 0.59(5) 1 calc R . . E 2
H45F H 0.3777 0.6509 1.5271 0.134 Uiso 0.59(5) 1 calc R . . E 2
C54 C 0.4128(15) 0.996(3) 1.487(4) 0.125(9) Uani 1 1 d D U . . .
H54A H 0.3942 1.0399 1.4863 0.188 Uiso 1 1 calc GR . . . .
H54B H 0.3900 0.9687 1.5265 0.188 Uiso 1 1 calc GR . . . .
H54C H 0.4077 0.9757 1.4334 0.188 Uiso 1 1 calc GR . . . .
C55 C 0.531(3) 0.980(3) 1.614(2) 0.132(10) Uani 1 1 d D U . . .
H55A H 0.5373 1.0204 1.6443 0.198 Uiso 1 1 calc GR . . . .
H55B H 0.5725 0.9562 1.6095 0.198 Uiso 1 1 calc GR . . . .
H55C H 0.4985 0.9521 1.6415 0.198 Uiso 1 1 calc GR . . . .
C53 C 0.533(3) 0.938(3) 1.444(3) 0.141(11) Uani 1 1 d D U . . .
H53A H 0.5144 0.8947 1.4578 0.212 Uiso 1 1 calc GR . . . .
H53B H 0.5811 0.9358 1.4503 0.212 Uiso 1 1 calc GR . . . .
H53C H 0.5223 0.9489 1.3888 0.212 Uiso 1 1 calc GR . . . .
C51 C 0.561(2) 0.930(3) 1.032(3) 0.118(8) Uani 1 1 d D U . . .
H51A H 0.5386 0.8882 1.0402 0.178 Uiso 1 1 calc R . . . .
H51B H 0.5768 0.9329 0.9766 0.178 Uiso 1 1 calc R . . . .
H51C H 0.5975 0.9345 1.0691 0.178 Uiso 1 1 calc R . . . .

loop_
_atom_site_aniso_label
_atom_site_aniso_U_11
_atom_site_aniso_U_22
_atom_site_aniso_U_33
_atom_site_aniso_U_23
_atom_site_aniso_U_13
_atom_site_aniso_U_12
U2 0.0471(3) 0.0505(4) 0.0553(4) 0.0105(3) 0.0034(4) 0.0069(3)
C20 0.087(18) 0.063(14) 0.031(10) 0.015(10) -0.016(11) 0.006(12)
C19 0.042(8) 0.066(11) 0.084(13) 0.000(10) -0.008(8) 0.012(7)
C21 0.058(14) 0.061(15) 0.10(2) 0.025(16) 0.028(15) -0.003(12)
U1 0.0419(3) 0.0480(3) 0.0481(3) -0.0015(3) 0.0018(3) 0.0033(2)
Si5 0.058(4) 0.049(3) 0.060(4) -0.003(3) -0.001(3) 0.007(3)
Si3 0.079(5) 0.060(4) 0.056(4) -0.005(3) -0.013(3) 0.003(3)
Si4 0.063(4) 0.043(3) 0.060(4) 0.001(3) 0.011(3) -0.004(3)
C3 0.052(12) 0.063(14) 0.045(11) 0.013(10) -0.009(10) 0.006(10)
C4 0.078(16) 0.048(12) 0.046(12) -0.025(10) -0.007(11) 0.004(11)
C2 0.091(19) 0.084(18) 0.010(7) -0.002(9) 0.001(9) -0.007(13)
Si8 0.041(3) 0.050(3) 0.057(3) 0.004(3) -0.001(3) 0.001(2)
Si6 0.045(3) 0.047(3) 0.066(4) 0.004(3) -0.002(3) 0.001(2)
Si7 0.047(3) 0.054(3) 0.057(4) -0.004(3) 0.003(3) 0.006(2)
C5 0.044(10) 0.046(11) 0.047(10) -0.006(10) -0.007(8) -0.001(8)
C6 0.052(12) 0.056(13) 0.046(12) -0.014(10) 0.010(10) 0.011(10)
C8 0.046(10) 0.033(9) 0.073(14) -0.004(9) -0.008(10) 0.004(8)
C7 0.058(14) 0.043(11) 0.077(17) -0.021(12) 0.006(12) 0.006(10)
Si1 0.048(3) 0.067(4) 0.071(4) 0.000(4) 0.000(3) 0.004(3)
Si2 0.071(4) 0.047(3) 0.072(4) 0.002(3) 0.004(3) 0.008(3)
C25 0.076(16) 0.046(11) 0.060(15) 0.021(10) 0.011(12) 0.002(11)
C24 0.073(16) 0.061(14) 0.053(13) 0.013(11) -0.033(13) -0.013(12)
C23 0.057(13) 0.073(16) 0.074(17) 0.007(16) -0.011(15) -0.009(11)
C22 0.076(19) 0.070(18) 0.09(2) 0.017(16) -0.020(17) -0.005(15)
C12 0.075(16) 0.073(15) 0.058(14) 0.019(14) 0.019(15) 0.005(13)
C10 0.041(12) 0.14(3) 0.070(18) -0.05(2) 0.018(12) 0.003(15)
C17 0.046(11) 0.092(19) 0.032(10) 0.017(11) 0.026(9) 0.017(12)
C11 0.049(12) 0.062(14) 0.061(14) -0.015(12) -0.007(11) 0.004(10)
Si10 0.086(9) 0.094(10) 0.176(18) 0.000 0.000 -0.033(8)
C31 0.062(15) 0.043(11) 0.10(2) 0.016(13) 0.021(15) 0.010(11)
C36 0.083(19) 0.069(16) 0.051(13) -0.008(12) -0.017(13) 0.025(14)
C37 0.052(13) 0.081(19) 0.083(18) -0.031(16) -0.016(14) 0.002(12)
C29 0.055(14) 0.049(13) 0.09(2) 0.003(12) 0.011(13) 0.008(10)
C35A 0.050(10) 0.042(11) 0.058(12) -0.038(10) -0.005(9) -0.002(9)
C35B 0.050(10) 0.042(11) 0.058(12) -0.038(10) -0.005(9) -0.002(9)
C1 0.067(16) 0.048(13) 0.10(2) -0.009(14) 0.002(16) 0.007(12)
C32 0.089(19) 0.048(12) 0.075(19) -0.008(12) -0.050(16) 0.006(12)
C34 0.058(13) 0.086(18) 0.067(16) 0.004(17) -0.005(15) -0.018(13)
C33 0.043(11) 0.064(14) 0.057(13) 0.002(11) 0.008(10) 0.019(10)
C18 0.042(8) 0.066(11) 0.084(13) 0.000(10) -0.008(8) 0.012(7)
C14 0.058(14) 0.075(17) 0.072(17) -0.010(14) 0.040(14) -0.018(13)
C15 0.068(15) 0.046(12) 0.08(2) 0.013(12) 0.009(14) 0.010(11)
C16 0.048(13) 0.09(2) 0.09(2) 0.033(19) 0.013(15) 0.006(13)
C28 0.044(11) 0.079(17) 0.09(2) 0.013(16) 0.004(13) -0.009(12)
C13 0.055(13) 0.059(14) 0.064(15) -0.024(12) 0.009(11) 0.000(10)
C49 0.087(19) 0.060(14) 0.084(19) 0.011(17) -0.012(19) 0.027(13)
C48A 0.10(3) 0.042(15) 0.08(3) -0.001(15) 0.03(2) 0.016(16)
C48B 0.10(3) 0.042(15) 0.08(3) -0.001(15) 0.03(2) 0.016(16)
C41 0.085(19) 0.064(15) 0.09(2) 0.024(16) 0.032(18) -0.015(14)
C43 0.065(15) 0.073(17) 0.09(2) 0.031(16) 0.005(15) 0.007(13)
C26 0.09(2) 0.075(17) 0.075(18) 0.018(17) 0.017(19) -0.009(15)
C40 0.046(11) 0.071(15) 0.10(2) 0.022(17) -0.001(14) 0.008(10)
C42 0.063(16) 0.057(14) 0.09(2) 0.009(14) 0.014(15) -0.006(12)
C39 0.035(10) 0.10(2) 0.09(2) 0.035(17) 0.006(12) 0.010(12)
C47 0.14(4) 0.050(14) 0.08(2) -0.011(15) 0.01(2) -0.018(19)
C38 0.048(15) 0.09(2) 0.14(3) -0.04(2) 0.010(17) -0.040(15)
C30A 0.065(14) 0.075(15) 0.031(10) -0.003(11) -0.014(10) 0.007(12)
C30B 0.065(14) 0.075(15) 0.031(10) -0.003(11) -0.014(10) 0.007(12)
Si9 0.076(8) 0.121(12) 0.122(12) 0.000 0.000 -0.031(8)
O1 0.058(10) 0.093(15) 0.063(11) 0.011(11) 0.011(9) 0.006(10)
C56 0.045(13) 0.10(3) 0.09(2) 0.015(19) -0.020(14) 0.000(14)
C57A 0.14(4) 0.15(4) 0.11(3) 0.03(3) -0.04(3) 0.01(3)
C59A 0.09(2) 0.10(2) 0.10(2) -0.006(19) 0.005(19) -0.014(18)
C58A 0.17(4) 0.18(4) 0.17(4) 0.002(14) -0.002(14) -0.001(14)
C57B 0.14(4) 0.15(4) 0.11(3) 0.03(3) -0.04(3) 0.01(3)
C59B 0.09(2) 0.10(2) 0.10(2) -0.006(19) 0.005(19) -0.014(18)
C58B 0.17(4) 0.18(4) 0.17(4) 0.002(14) -0.002(14) -0.001(14)
C52 0.084(12) 0.120(19) 0.124(12) 0.000 0.000 -0.030(11)
C50 0.081(9) 0.128(18) 0.130(15) -0.005(10) -0.001(5) -0.030(9)
C27 0.070(15) 0.061(14) 0.062(15) -0.029(12) 0.035(13) -0.016(12)
C44 0.16(3) 0.16(3) 0.16(3) 0.002(14) -0.004(14) 0.003(14)
C46A 0.081(16) 0.090(17) 0.086(16) 0.011(13) 0.005(13) -0.002(12)
C45A 0.07(2) 0.07(2) 0.06(2) -0.002(13) -0.003(13) 0.000(13)
C46B 0.081(16) 0.090(17) 0.086(16) 0.011(13) 0.005(13) -0.002(12)
C45B 0.09(2) 0.09(2) 0.08(2) 0.001(13) -0.005(13) 0.002(13)
C54 0.093(10) 0.10(2) 0.18(2) 0.002(12) -0.002(5) -0.030(9)
C55 0.114(16) 0.10(2) 0.182(19) -0.006(6) -0.010(6) -0.018(14)
C53 0.104(14) 0.129(19) 0.19(2) -0.021(12) -0.010(8) -0.015(14)
C51 0.088(10) 0.136(15) 0.131(15) -0.008(9) -0.004(7) -0.020(11)

loop_
_atom_type_symbol
_atom_type_description
_atom_type_scat_dispersion_real
_atom_type_scat_dispersion_imag
_atom_type_scat_source
C C 0.0181 0.0091 'International Tables Vol C Tables 4.2.6.8 and 6.1.1.4'
H H 0.0000 0.0000 'International Tables Vol C Tables 4.2.6.8 and 6.1.1.4'
O O 0.0492 0.0322 'International Tables Vol C Tables 4.2.6.8 and 6.1.1.4'
Si Si 0.2541 0.3302 'International Tables Vol C Tables 4.2.6.8 and 6.1.1.4'
U U -4.3638 13.4090 'International Tables Vol C Tables 4.2.6.8 and 6.1.1.4'

loop_
_geom_angle_atom_site_label_1
_geom_angle_atom_site_label_2
_geom_angle_atom_site_label_3
_geom_angle
_geom_angle_site_symmetry_1
_geom_angle_site_symmetry_3
_geom_angle_publ_flag
C20 U2 C21 30.5(10) . . ?
C19 U2 C20 32.1(10) . . ?
C19 U2 C21 59.2(10) . . ?
C5 U2 C20 141.1(8) . . ?
C5 U2 C19 115.6(9) . . ?
C5 U2 C21 169.5(9) . . ?
C5 U2 C8 33.5(7) . . ?
C5 U2 C25 96.9(7) . . ?
C5 U2 C24 109.8(8) . . ?
C5 U2 C23 131.3(9) . . ?
C5 U2 C22 160.1(10) . . ?
C5 U2 C18 100.2(9) . . ?
C6 U2 C20 135.6(8) . . ?
C6 U2 C19 130.8(9) . . ?
C6 U2 C21 141.6(9) . . ?
C6 U2 C5 33.4(7) . . ?
C6 U2 C8 48.2(7) . . ?
C6 U2 C7 35.8(8) . . ?
C6 U2 C25 130.2(7) . . ?
C6 U2 C24 135.5(8) . . ?
C6 U2 C23 141.1(9) . . ?
C6 U2 C22 143.4(10) . . ?
C6 U2 C18 129.4(9) . . ?
C8 U2 C20 169.0(8) . . ?
C8 U2 C19 137.0(9) . . ?
C8 U2 C21 156.4(10) . . ?
C8 U2 C24 87.4(7) . . ?
C8 U2 C23 100.6(9) . . ?
C8 U2 C22 126.5(10) . . ?
C8 U2 C18 109.8(9) . . ?
C7 U2 C20 157.7(9) . . ?
C7 U2 C19 164.5(9) . . ?
C7 U2 C21 135.2(10) . . ?
C7 U2 C5 49.2(8) . . ?
C7 U2 C8 32.9(8) . . ?
C7 U2 C25 121.6(8) . . ?
C7 U2 C24 107.2(7) . . ?
C7 U2 C23 105.4(9) . . ?
C7 U2 C22 115.6(10) . . ?
C7 U2 C18 142.6(10) . . ?
C25 U2 C20 79.9(9) . . ?
C25 U2 C19 57.4(9) . . ?
C25 U2 C21 87.7(9) . . ?
C25 U2 C8 90.9(8) . . ?
C25 U2 C24 32.1(9) . . ?
C25 U2 C23 58.4(9) . . ?
C25 U2 C22 80.6(10) . . ?
C25 U2 C18 29.1(10) . . ?
C24 U2 C20 88.0(8) . . ?
C24 U2 C19 79.3(8) . . ?
C24 U2 C21 79.0(10) . . ?
C24 U2 C23 29.1(10) . . ?
C23 U2 C20 79.9(10) . . ?
C23 U2 C19 87.2(9) . . ?
C23 U2 C21 59.0(11) . . ?
C22 U2 C20 58.3(10) . . ?
C22 U2 C19 79.8(10) . . ?
C22 U2 C21 30.2(11) . . ?
C22 U2 C24 58.7(11) . . ?
C22 U2 C23 32.1(12) . . ?
C22 U2 C18 87.2(11) . . ?
C18 U2 C20 59.4(10) . . ?
C18 U2 C19 30.4(9) . . ?
C18 U2 C21 79.2(10) . . ?
C18 U2 C24 58.1(9) . . ?
C18 U2 C23 77.8(9) . . ?
U2 C20 H20 132.6 . . ?
C19 C20 U2 73.4(15) . . ?
C19 C20 H20 113.6 . . ?
C21 C20 U2 75.1(17) . . ?
C21 C20 H20 113.6 . . ?
C21 C20 C19 133(3) . . ?
U2 C19 H19 134.4 . . ?
C20 C19 U2 74.5(13) . . ?
C20 C19 H19 113.3 . . ?
C18 C19 U2 73.3(16) . . ?
C18 C19 C20 133(3) . . ?
C18 C19 H19 113.3 . . ?
U2 C21 H21 138.6 . . ?
C20 C21 U2 74.4(15) . . ?
C20 C21 H21 112.6 . . ?
C22 C21 U2 72(2) . . ?
C22 C21 C20 135(3) . . ?
C22 C21 H21 112.6 . . ?
C3 U1 C12 97.8(8) . . ?
C3 U1 C10 140.0(12) . . ?
C3 U1 C17 171.0(9) . . ?
C3 U1 C11 114.9(9) . . ?
C3 U1 C1 47.5(9) . . ?
C3 U1 C14 108.3(9) . . ?
C3 U1 C15 129.9(10) . . ?
C3 U1 C16 158.2(12) . . ?
C3 U1 C13 96.4(9) . . ?
C4 U1 C3 33.2(8) . . ?
C4 U1 C12 130.8(9) . . ?
C4 U1 C10 150.5(9) . . ?
C4 U1 C17 149.8(8) . . ?
C4 U1 C11 140.7(9) . . ?
C4 U1 C1 33.8(9) . . ?
C4 U1 C14 124.7(8) . . ?
C4 U1 C15 128.5(9) . . ?
C4 U1 C16 139.1(10) . . ?
C4 U1 C13 125.9(9) . . ?
C4 U1 O1 80.6(7) . . ?
C12 U1 C10 56.2(11) . . ?
C12 U1 C17 77.7(8) . . ?
C12 U1 C11 31.2(9) . . ?
C12 U1 C14 57.8(10) . . ?
C12 U1 C13 29.4(9) . . ?
C10 U1 C17 31.4(12) . . ?
C11 U1 C10 28.5(11) . . ?
C11 U1 C17 57.6(9) . . ?
C11 U1 C13 57.5(8) . . ?
C1 U1 C12 128.0(11) . . ?
C1 U1 C10 172.4(13) . . ?
C1 U1 C17 141.1(10) . . ?
C1 U1 C11 157.7(10) . . ?
C1 U1 C14 93.4(10) . . ?
C1 U1 C15 95.3(10) . . ?
C1 U1 C16 113.8(12) . . ?
C1 U1 C13 106.3(10) . . ?
C14 U1 C10 84.2(9) . . ?
C14 U1 C17 76.0(9) . . ?
C14 U1 C11 78.8(8) . . ?
C14 U1 C13 30.5(10) . . ?
C15 U1 C12 79.5(9) . . ?
C15 U1 C10 79.0(11) . . ?
C15 U1 C17 57.4(10) . . ?
C15 U1 C11 88.3(9) . . ?
C15 U1 C14 30.1(10) . . ?
C15 U1 C16 30.0(11) . . ?
C15 U1 C13 58.1(9) . . ?
C16 U1 C12 86.7(9) . . ?
C16 U1 C10 59.0(14) . . ?
C16 U1 C17 30.3(11) . . ?
C16 U1 C11 79.4(11) . . ?
C16 U1 C14 56.5(11) . . ?
C16 U1 C13 77.1(10) . . ?
C13 U1 C10 75.0(9) . . ?
C13 U1 C17 83.5(9) . . ?
O1 U1 C3 106.0(7) . . ?
O1 U1 C12 128.5(10) . . ?
O1 U1 C10 77.3(8) . . ?
O1 U1 C17 71.8(7) . . ?
O1 U1 C11 97.6(8) . . ?
O1 U1 C1 100.9(9) . . ?
O1 U1 C14 143.6(9) . . ?
O1 U1 C15 114.5(9) . . ?
O1 U1 C16 87.2(10) . . ?
O1 U1 C13 152.3(7) . . ?
C6 Si5 C31 113.3(13) . . ?
C6 Si5 C29 114.3(14) . . ?
C6 Si5 C30A 107.8(14) . . ?
C6 Si5 C30B 141(4) . . ?
C31 Si5 C29 99.6(13) . . ?
C31 Si5 C30A 111.6(17) . . ?
C31 Si5 C30B 71(4) . . ?
C29 Si5 C30A 110.2(15) . . ?
C30B Si5 C29 102(4) . . ?
C2 Si3 C45A 103(3) . . ?
C2 Si3 C46B 118(2) . . ?
C2 Si3 C45B 97(2) . . ?
C44 Si3 C2 130(3) . . ?
C44 Si3 C46A 90(4) . . ?
C44 Si3 C45A 126(4) . . ?
C44 Si3 C46B 51(3) . . ?
C44 Si3 C45B 106(3) . . ?
C46A Si3 C2 101(3) . . ?
C46A Si3 C45A 69(4) . . ?
C46B Si3 C45B 145(3) . . ?
C3 Si4 C41 112.7(14) . . ?
C3 Si4 C43 114.9(14) . . ?
C43 Si4 C41 104.5(16) . . ?
C42 Si4 C3 107.7(13) . . ?
C42 Si4 C41 110.8(16) . . ?
C42 Si4 C43 106.1(16) . . ?
Si4 C3 U1 114.0(13) . . ?
C4 C3 U1 71.3(15) . . ?
C4 C3 Si4 131(2) . . ?
C4 C3 C2 89(2) . . ?
C2 C3 U1 80.7(13) . . ?
C2 C3 Si4 139.7(18) . . ?
C3 C4 U1 75.5(16) . . ?
C3 C4 Si1 129(2) . . ?
C3 C4 C1 90(2) . . ?
Si1 C4 U1 141.0(12) . . ?
C1 C4 U1 76.2(18) . . ?
C1 C4 Si1 126(2) . . ?
Si3 C2 U1 135.2(15) . . ?
C3 C2 U1 66.7(11) . . ?
C3 C2 Si3 128(2) . . ?
C1 C2 U1 68.3(15) . . ?
C1 C2 Si3 139(2) . . ?
C1 C2 C3 90(2) . . ?
C7 Si8 C28 112.6(13) . . ?
C7 Si8 C26 104.5(15) . . ?
C7 Si8 C27 114.5(12) . . ?
C28 Si8 C26 111.9(16) . . ?
C28 Si8 C27 110.2(16) . . ?
C27 Si8 C26 102.5(13) . . ?
C5 Si6 C32 108.9(13) . . ?
C5 Si6 C34 110.7(12) . . ?
C5 Si6 C33 113.0(12) . . ?
C34 Si6 C32 108.8(14) . . ?
C34 Si6 C33 108.0(14) . . ?
C33 Si6 C32 107.3(13) . . ?
C8 Si7 C36 107.2(12) . . ?
C8 Si7 C37 113.2(13) . . ?
C8 Si7 C35A 99(4) . . ?
C8 Si7 C35B 114.7(12) . . ?
C36 Si7 C37 103.3(16) . . ?
C36 Si7 C35A 103(5) . . ?
C36 Si7 C35B 108.6(14) . . ?
C35A Si7 C37 129(5) . . ?
C35B Si7 C37 109.1(13) . . ?
Si6 C5 U2 119.4(10) . . ?
C6 C5 U2 71.2(14) . . ?
C6 C5 Si6 131.1(18) . . ?
C6 C5 C8 90.2(19) . . ?
C8 C5 U2 74.9(14) . . ?
C8 C5 Si6 138.2(18) . . ?
Si5 C6 U2 109.2(11) . . ?
C5 C6 U2 75.4(14) . . ?
C5 C6 Si5 135(2) . . ?
C5 C6 C7 89.7(18) . . ?
C7 C6 U2 73.1(16) . . ?
C7 C6 Si5 135.4(18) . . ?
Si7 C8 U2 139.1(11) . . ?
C5 C8 U2 71.5(14) . . ?
C5 C8 Si7 127.7(19) . . ?
C7 C8 U2 70.8(17) . . ?
C7 C8 Si7 132.9(19) . . ?
C7 C8 C5 91.9(19) . . ?
Si8 C7 U2 110.5(14) . . ?
C6 C7 U2 71.2(15) . . ?
C6 C7 Si8 130.9(17) . . ?
C8 C7 U2 76.4(16) . . ?
C8 C7 Si8 140.9(19) . . ?
C8 C7 C6 88(2) . . ?
C4 Si1 C40 107.4(12) . . ?
C4 Si1 C38 113.8(13) . . ?
C40 Si1 C38 106.5(18) . . ?
C39 Si1 C4 117.4(14) . . ?
C39 Si1 C40 106.1(14) . . ?
C39 Si1 C38 105(2) . . ?
C1 Si2 C49 110.6(16) . . ?
C1 Si2 C48A 116(4) . . ?
C1 Si2 C48B 109.5(16) . . ?
C1 Si2 C47 115.9(18) . . ?
C49 Si2 C48A 129(4) . . ?
C49 Si2 C48B 110.6(19) . . ?
C49 Si2 C47 103.6(17) . . ?
C48A Si2 C47 73(5) . . ?
C48B Si2 C47 106(2) . . ?
U2 C25 H25 129.9 . . ?
C24 C25 U2 75.2(17) . . ?
C24 C25 H25 112.6 . . ?
C18 C25 U2 76.3(16) . . ?
C18 C25 H25 112.6 . . ?
C18 C25 C24 135(3) . . ?
U2 C24 H24 134.0 . . ?
C25 C24 U2 72.7(16) . . ?
C25 C24 H24 112.6 . . ?
C23 C24 U2 76(2) . . ?
C23 C24 C25 135(3) . . ?
C23 C24 H24 112.6 . . ?
U2 C23 H23 137.4 . . ?
C24 C23 U2 74.6(18) . . ?
C24 C23 H23 112.8 . . ?
C24 C23 C22 134(3) . . ?
C22 C23 U2 72.3(19) . . ?
C22 C23 H23 112.8 . . ?
U2 C22 H22 127.8 . . ?
C21 C22 U2 77.8(19) . . ?
C21 C22 C23 136(3) . . ?
C21 C22 H22 112.1 . . ?
C23 C22 U2 75.6(19) . . ?
C23 C22 H22 112.1 . . ?
U1 C12 H12 127.2 . . ?
C11 C12 U1 75.8(16) . . ?
C11 C12 H12 112.1 . . ?
C13 C12 U1 77.9(18) . . ?
C13 C12 H12 112.1 . . ?
C13 C12 C11 136(3) . . ?
U1 C10 H10 138.1 . . ?
C17 C10 U1 74.5(13) . . ?
C17 C10 H10 112.0 . . ?
C11 C10 U1 73.0(16) . . ?
C11 C10 H10 112.0 . . ?
C11 C10 C17 136(3) . . ?
U1 C17 H17 138.8 . . ?
C10 C17 U1 74.1(14) . . ?
C10 C17 H17 113.9 . . ?
C16 C17 U1 70.4(15) . . ?
C16 C17 C10 132(3) . . ?
C16 C17 H17 113.9 . . ?
U1 C11 H11 128.1 . . ?
C12 C11 U1 73.0(16) . . ?
C12 C11 H11 113.5 . . ?
C10 C11 U1 78.5(16) . . ?
C10 C11 C12 133(3) . . ?
C10 C11 H11 113.5 . . ?
C54 Si10 C54 153(5) . 3_675 ?
C54 Si10 C55 122(3) 3_675 3_675 ?
C54 Si10 C55 84(3) 3_675 . ?
C54 Si10 C55 122(3) . . ?
C54 Si10 C55 84(3) . 3_675 ?
C54 Si10 C53 101(3) . . ?
C54 Si10 C53 62(3) . 3_675 ?
C54 Si10 C53 62(3) 3_675 . ?
C54 Si10 C53 101(3) 3_675 3_675 ?
C55 Si10 C55 48(4) . 3_675 ?
C53 Si10 C55 107(2) 3_675 3_675 ?
C53 Si10 C55 107(2) . . ?
C53 Si10 C55 147(3) . 3_675 ?
C53 Si10 C55 147(3) 3_675 . ?
C53 Si10 C53 104(4) . 3_675 ?
Si5 C31 H31A 109.5 . . ?
Si5 C31 H31B 109.5 . . ?
Si5 C31 H31C 109.5 . . ?
H31A C31 H31B 109.5 . . ?
H31A C31 H31C 109.5 . . ?
H31B C31 H31C 109.5 . . ?
Si7 C36 H36A 109.5 . . ?
Si7 C36 H36B 109.5 . . ?
Si7 C36 H36C 109.5 . . ?
H36A C36 H36B 109.5 . . ?
H36A C36 H36C 109.5 . . ?
H36B C36 H36C 109.5 . . ?
Si7 C37 H37A 109.5 . . ?
Si7 C37 H37B 109.5 . . ?
Si7 C37 H37C 109.5 . . ?
H37A C37 H37B 109.5 . . ?
H37A C37 H37C 109.5 . . ?
H37B C37 H37C 109.5 . . ?
Si5 C29 H29A 109.5 . . ?
Si5 C29 H29B 109.5 . . ?
Si5 C29 H29C 109.5 . . ?
H29A C29 H29B 109.5 . . ?
H29A C29 H29C 109.5 . . ?
H29B C29 H29C 109.5 . . ?
Si7 C35A H35A 109.5 . . ?
Si7 C35A H35B 109.5 . . ?
Si7 C35A H35C 109.5 . . ?
H35A C35A H35B 109.5 . . ?
H35A C35A H35C 109.5 . . ?
H35B C35A H35C 109.5 . . ?
Si7 C35B H35D 109.5 . . ?
Si7 C35B H35E 109.5 . . ?
Si7 C35B H35F 109.5 . . ?
H35D C35B H35E 109.5 . . ?
H35D C35B H35F 109.5 . . ?
H35E C35B H35F 109.5 . . ?
C4 C1 U1 70.0(16) . . ?
C4 C1 Si2 136(2) . . ?
C2 C1 U1 80.9(16) . . ?
C2 C1 C4 91(2) . . ?
C2 C1 Si2 133(3) . . ?
Si2 C1 U1 118.6(17) . . ?
Si6 C32 H32A 109.5 . . ?
Si6 C32 H32B 109.5 . . ?
Si6 C32 H32C 109.5 . . ?
H32A C32 H32B 109.5 . . ?
H32A C32 H32C 109.5 . . ?
H32B C32 H32C 109.5 . . ?
Si6 C34 H34A 109.5 . . ?
Si6 C34 H34B 109.5 . . ?
Si6 C34 H34C 109.5 . . ?
H34A C34 H34B 109.5 . . ?
H34A C34 H34C 109.5 . . ?
H34B C34 H34C 109.5 . . ?
Si6 C33 H33A 109.5 . . ?
Si6 C33 H33B 109.5 . . ?
Si6 C33 H33C 109.5 . . ?
H33A C33 H33B 109.5 . . ?
H33A C33 H33C 109.5 . . ?
H33B C33 H33C 109.5 . . ?
U2 C18 H18 135.5 . . ?
C19 C18 U2 76.3(15) . . ?
C19 C18 H18 110.7 . . ?
C25 C18 U2 74.5(16) . . ?
C25 C18 C19 139(3) . . ?
C25 C18 H18 110.7 . . ?
U1 C14 H14 134.5 . . ?
C15 C14 U1 73.3(19) . . ?
C15 C14 H14 111.8 . . ?
C15 C14 C13 136(3) . . ?
C13 C14 U1 76.5(17) . . ?
C13 C14 H14 111.8 . . ?
U1 C15 H15 127.2 . . ?
C14 C15 U1 76.6(17) . . ?
C14 C15 H15 113.4 . . ?
C16 C15 U1 75.6(19) . . ?
C16 C15 C14 133(3) . . ?
C16 C15 H15 113.4 . . ?
U1 C16 H16 128.4 . . ?
C17 C16 U1 79.3(17) . . ?
C17 C16 H16 111.5 . . ?
C15 C16 U1 74.4(18) . . ?
C15 C16 C17 137(3) . . ?
C15 C16 H16 111.5 . . ?
Si8 C28 H28A 109.5 . . ?
Si8 C28 H28B 109.5 . . ?
Si8 C28 H28C 109.5 . . ?
H28A C28 H28B 109.5 . . ?
H28A C28 H28C 109.5 . . ?
H28B C28 H28C 109.5 . . ?
U1 C13 H13 140.1 . . ?
C12 C13 U1 72.6(17) . . ?
C12 C13 C14 135(3) . . ?
C12 C13 H13 112.7 . . ?
C14 C13 U1 73.0(18) . . ?
C14 C13 H13 112.7 . . ?
Si2 C49 H49A 109.5 . . ?
Si2 C49 H49B 109.5 . . ?
Si2 C49 H49C 109.5 . . ?
H49A C49 H49B 109.5 . . ?
H49A C49 H49C 109.5 . . ?
H49B C49 H49C 109.5 . . ?
Si2 C48A H48A 109.5 . . ?
Si2 C48A H48B 109.5 . . ?
Si2 C48A H48C 109.5 . . ?
H48A C48A H48B 109.5 . . ?
H48A C48A H48C 109.5 . . ?
H48B C48A H48C 109.5 . . ?
Si2 C48B H48D 109.5 . . ?
Si2 C48B H48E 109.5 . . ?
Si2 C48B H48F 109.5 . . ?
H48D C48B H48E 109.5 . . ?
H48D C48B H48F 109.5 . . ?
H48E C48B H48F 109.5 . . ?
Si4 C41 H41A 109.5 . . ?
Si4 C41 H41B 109.5 . . ?
Si4 C41 H41C 109.5 . . ?
H41A C41 H41B 109.5 . . ?
H41A C41 H41C 109.5 . . ?
H41B C41 H41C 109.5 . . ?
Si4 C43 H43A 109.5 . . ?
Si4 C43 H43B 109.5 . . ?
Si4 C43 H43C 109.5 . . ?
H43A C43 H43B 109.5 . . ?
H43A C43 H43C 109.5 . . ?
H43B C43 H43C 109.5 . . ?
Si8 C26 H26A 109.5 . . ?
Si8 C26 H26B 109.5 . . ?
Si8 C26 H26C 109.5 . . ?
H26A C26 H26B 109.5 . . ?
H26A C26 H26C 109.5 . . ?
H26B C26 H26C 109.5 . . ?
Si1 C40 H40A 109.5 . . ?
Si1 C40 H40B 109.5 . . ?
Si1 C40 H40C 109.5 . . ?
H40A C40 H40B 109.5 . . ?
H40A C40 H40C 109.5 . . ?
H40B C40 H40C 109.5 . . ?
Si4 C42 H42A 109.5 . . ?
Si4 C42 H42B 109.5 . . ?
Si4 C42 H42C 109.5 . . ?
H42A C42 H42B 109.5 . . ?
H42A C42 H42C 109.5 . . ?
H42B C42 H42C 109.5 . . ?
Si1 C39 H39A 109.5 . . ?
Si1 C39 H39B 109.5 . . ?
Si1 C39 H39C 109.5 . . ?
H39A C39 H39B 109.5 . . ?
H39A C39 H39C 109.5 . . ?
H39B C39 H39C 109.5 . . ?
Si2 C47 H47A 109.5 . . ?
Si2 C47 H47B 109.5 . . ?
Si2 C47 H47C 109.5 . . ?
H47A C47 H47B 109.5 . . ?
H47A C47 H47C 109.5 . . ?
H47B C47 H47C 109.5 . . ?
Si1 C38 H38A 109.5 . . ?
Si1 C38 H38B 109.5 . . ?
Si1 C38 H38C 109.5 . . ?
H38A C38 H38B 109.5 . . ?
H38A C38 H38C 109.5 . . ?
H38B C38 H38C 109.5 . . ?
Si5 C30A H30A 109.5 . . ?
Si5 C30A H30B 109.5 . . ?
Si5 C30A H30C 109.5 . . ?
H30A C30A H30B 109.5 . . ?
H30A C30A H30C 109.5 . . ?
H30B C30A H30C 109.5 . . ?
Si5 C30B H30D 109.5 . . ?
Si5 C30B H30E 109.5 . . ?
Si5 C30B H30F 109.5 . . ?
H30D C30B H30E 109.5 . . ?
H30D C30B H30F 109.5 . . ?
H30E C30B H30F 109.5 . . ?
C52 Si9 C51 99(2) . 3_675 ?
C52 Si9 C51 99(2) . . ?
C50 Si9 C52 104(2) . . ?
C50 Si9 C52 104(2) 3_675 . ?
C50 Si9 C50 151(4) 3_675 . ?
C50 Si9 C51 103(2) . . ?
C50 Si9 C51 103(2) 3_675 3_675 ?
C50 Si9 C51 72(2) 3_675 . ?
C50 Si9 C51 72(2) . 3_675 ?
C51 Si9 C51 161(4) 3_675 . ?
C56 O1 U1 123(2) . . ?
C56 O1 C59A 107(3) . . ?
C56 O1 C59B 107(3) . . ?
C59A O1 U1 126(2) . . ?
C59B O1 U1 126(2) . . ?
O1 C56 H56A 110.1 . . ?
O1 C56 H56B 110.1 . . ?
O1 C56 C57A 108(3) . . ?
O1 C56 C57B 108(3) . . ?
H56A C56 H56B 108.4 . . ?
C57A C56 H56A 110.1 . . ?
C57A C56 H56B 110.1 . . ?
C56 C57A H57A 108.6 . . ?
C56 C57A H57B 108.6 . . ?
C56 C57A C58A 115(5) . . ?
H57A C57A H57B 107.6 . . ?
C58A C57A H57A 108.6 . . ?
C58A C57A H57B 108.6 . . ?
O1 C59A H59A 108.9 . . ?
O1 C59A H59B 108.9 . . ?
O1 C59A C58A 113(4) . . ?
H59A C59A H59B 107.7 . . ?
C58A C59A H59A 108.9 . . ?
C58A C59A H59B 108.9 . . ?
C57A C58A C59A 92(5) . . ?
C57A C58A H58A 113.2 . . ?
C57A C58A H58B 113.2 . . ?
C59A C58A H58A 113.2 . . ?
C59A C58A H58B 113.2 . . ?
H58A C58A H58B 110.6 . . ?
C56 C57B H57C 108.9 . . ?
C56 C57B H57D 108.9 . . ?
C56 C57B C58B 113(5) . . ?
H57C C57B H57D 107.7 . . ?
C58B C57B H57C 108.9 . . ?
C58B C57B H57D 108.9 . . ?
O1 C59B H59C 108.1 . . ?
O1 C59B H59D 108.1 . . ?
O1 C59B C58B 117(4) . . ?
H59C C59B H59D 107.3 . . ?
C58B C59B H59C 108.1 . . ?
C58B C59B H59D 108.1 . . ?
C57B C58B H58C 113.1 . . ?
C57B C58B H58D 113.1 . . ?
C59B C58B C57B 93(5) . . ?
C59B C58B H58C 113.1 . . ?
C59B C58B H58D 113.1 . . ?
H58C C58B H58D 110.5 . . ?
Si9 C52 H52A 109.5 . . ?
Si9 C52 H52B 109.5 . . ?
Si9 C52 H52C 109.5 . . ?
H52A C52 H52B 109.5 . . ?
H52A C52 H52C 109.5 . . ?
H52B C52 H52C 109.5 . . ?
Si9 C50 H50A 109.5 . . ?
Si9 C50 H50B 109.5 . . ?
Si9 C50 H50C 109.5 . . ?
H50A C50 H50B 109.5 . . ?
H50A C50 H50C 109.5 . . ?
H50B C50 H50C 109.5 . . ?
Si8 C27 H27A 109.5 . . ?
Si8 C27 H27B 109.5 . . ?
Si8 C27 H27C 109.5 . . ?
H27A C27 H27B 109.5 . . ?
H27A C27 H27C 109.5 . . ?
H27B C27 H27C 109.5 . . ?
Si3 C44 H44A 109.5 . . ?
Si3 C44 H44B 109.5 . . ?
Si3 C44 H44C 109.5 . . ?
H44A C44 H44B 109.5 . . ?
H44A C44 H44C 109.5 . . ?
H44B C44 H44C 109.5 . . ?
Si3 C46A H46A 109.5 . . ?
Si3 C46A H46B 109.5 . . ?
Si3 C46A H46C 109.5 . . ?
H46A C46A H46B 109.5 . . ?
H46A C46A H46C 109.5 . . ?
H46B C46A H46C 109.5 . . ?
Si3 C45A H45A 109.5 . . ?
Si3 C45A H45B 109.5 . . ?
Si3 C45A H45C 109.5 . . ?
H45A C45A H45B 109.5 . . ?
H45A C45A H45C 109.5 . . ?
H45B C45A H45C 109.5 . . ?
Si3 C46B H46D 109.5 . . ?
Si3 C46B H46E 109.5 . . ?
Si3 C46B H46F 109.5 . . ?
H46D C46B H46E 109.5 . . ?
H46D C46B H46F 109.5 . . ?
H46E C46B H46F 109.5 . . ?
Si3 C45B H45D 109.5 . . ?
Si3 C45B H45E 109.5 . . ?
Si3 C45B H45F 109.5 . . ?
H45D C45B H45E 109.5 . . ?
H45D C45B H45F 109.5 . . ?
H45E C45B H45F 109.5 . . ?
Si10 C54 H54A 109.5 . . ?
Si10 C54 H54B 109.5 . . ?
Si10 C54 H54C 109.5 . . ?
H54A C54 H54B 109.5 . . ?
H54A C54 H54C 109.5 . . ?
H54B C54 H54C 109.5 . . ?
Si10 C55 H55A 109.5 . . ?
Si10 C55 H55B 109.5 . . ?
Si10 C55 H55C 109.5 . . ?
H55A C55 H55B 109.5 . . ?
H55A C55 H55C 109.5 . . ?
H55B C55 H55C 109.5 . . ?
Si10 C53 C54 58.9(17) . 3_675 ?
Si10 C53 H53A 109.5 . . ?
Si10 C53 H53B 109.5 . . ?
Si10 C53 H53C 109.5 . . ?
C54 C53 H53A 141.9 3_675 . ?
C54 C53 H53B 53.9 3_675 . ?
C54 C53 H53C 108.5 3_675 . ?
H53A C53 H53B 109.5 . . ?
H53A C53 H53C 109.5 . . ?
H53B C53 H53C 109.5 . . ?
Si9 C51 H51A 109.5 . . ?
Si9 C51 H51B 109.5 . . ?
Si9 C51 H51C 109.5 . . ?
H51A C51 H51B 109.5 . . ?
H51A C51 H51C 109.5 . . ?
H51B C51 H51C 109.5 . . ?

loop_
_geom_bond_atom_site_label_1
_geom_bond_atom_site_label_2
_geom_bond_distance
_geom_bond_site_symmetry_2
_geom_bond_publ_flag
U2 C20 2.68(2) . ?
U2 C19 2.66(3) . ?
U2 C21 2.68(3) . ?
U2 C5 2.56(2) . ?
U2 C6 2.50(3) . ?
U2 C8 2.60(3) . ?
U2 C7 2.53(3) . ?
U2 C25 2.60(3) . ?
U2 C24 2.64(3) . ?
U2 C23 2.66(3) . ?
U2 C22 2.61(4) . ?
U2 C18 2.62(2) . ?
C20 H20 0.9500 . ?
C20 C19 1.47(4) . ?
C20 C21 1.41(5) . ?
C19 H19 0.9500 . ?
C19 C18 1.39(4) . ?
C21 H21 0.9500 . ?
C21 C22 1.38(5) . ?
U1 C3 2.56(2) . ?
U1 C4 2.51(3) . ?
U1 C12 2.64(3) . ?
U1 C10 2.74(2) . ?
U1 C17 2.745(19) . ?
U1 C11 2.67(3) . ?
U1 C1 2.59(3) . ?
U1 C14 2.66(3) . ?
U1 C15 2.62(3) . ?
U1 C16 2.63(3) . ?
U1 C13 2.70(3) . ?
U1 O1 2.53(2) . ?
Si5 C6 1.84(2) . ?
Si5 C31 1.87(3) . ?
Si5 C29 1.90(3) . ?
Si5 C30A 1.92(3) . ?
Si5 C30B 1.87(3) . ?
Si3 C2 1.88(3) . ?
Si3 C44 1.86(3) . ?
Si3 C46A 1.87(3) . ?
Si3 C45A 1.91(5) . ?
Si3 C46B 1.90(3) . ?
Si3 C45B 1.91(5) . ?
Si4 C3 1.84(3) . ?
Si4 C41 1.92(3) . ?
Si4 C43 1.90(3) . ?
Si4 C42 1.83(4) . ?
C3 C4 1.45(4) . ?
C3 C2 1.51(4) . ?
C4 Si1 1.82(3) . ?
C4 C1 1.48(4) . ?
C2 C1 1.43(4) . ?
Si8 C7 1.83(3) . ?
Si8 C28 1.84(3) . ?
Si8 C26 1.94(4) . ?
Si8 C27 1.90(3) . ?
Si6 C5 1.84(2) . ?
Si6 C32 1.96(3) . ?
Si6 C34 1.85(3) . ?
Si6 C33 1.87(2) . ?
Si7 C8 1.87(3) . ?
Si7 C36 1.90(3) . ?
Si7 C37 1.93(3) . ?
Si7 C35A 1.90(4) . ?
Si7 C35B 1.90(3) . ?
C5 C6 1.46(3) . ?
C5 C8 1.49(3) . ?
C6 C7 1.55(4) . ?
C8 C7 1.45(3) . ?
Si1 C40 1.82(4) . ?
Si1 C39 1.81(3) . ?
Si1 C38 1.88(3) . ?
Si2 C1 1.82(3) . ?
Si2 C49 1.88(4) . ?
Si2 C48A 1.89(4) . ?
Si2 C48B 1.89(2) . ?
Si2 C47 1.93(4) . ?
C25 H25 0.9500 . ?
C25 C24 1.45(4) . ?
C25 C18 1.31(4) . ?
C24 H24 0.9500 . ?
C24 C23 1.33(5) . ?
C23 H23 0.9500 . ?
C23 C22 1.46(5) . ?
C22 H22 0.9500 . ?
C12 H12 0.9500 . ?
C12 C11 1.43(4) . ?
C12 C13 1.36(4) . ?
C10 H10 0.9500 . ?
C10 C17 1.48(6) . ?
C10 C11 1.33(5) . ?
C17 H17 0.9500 . ?
C17 C16 1.41(5) . ?
C11 H11 0.9500 . ?
Si10 C54 1.83(3) 3_675 ?
Si10 C54 1.83(3) . ?
Si10 C55 1.86(3) 3_675 ?
Si10 C55 1.86(3) . ?
Si10 C53 1.83(3) . ?
Si10 C53 1.83(3) 3_675 ?
C31 H31A 0.9800 . ?
C31 H31B 0.9800 . ?
C31 H31C 0.9800 . ?
C36 H36A 0.9800 . ?
C36 H36B 0.9800 . ?
C36 H36C 0.9800 . ?
C37 H37A 0.9800 . ?
C37 H37B 0.9800 . ?
C37 H37C 0.9800 . ?
C29 H29A 0.9800 . ?
C29 H29B 0.9800 . ?
C29 H29C 0.9800 . ?
C35A H35A 0.9800 . ?
C35A H35B 0.9800 . ?
C35A H35C 0.9800 . ?
C35B H35D 0.9800 . ?
C35B H35E 0.9800 . ?
C35B H35F 0.9800 . ?
C32 H32A 0.9800 . ?
C32 H32B 0.9800 . ?
C32 H32C 0.9800 . ?
C34 H34A 0.9800 . ?
C34 H34B 0.9800 . ?
C34 H34C 0.9800 . ?
C33 H33A 0.9800 . ?
C33 H33B 0.9800 . ?
C33 H33C 0.9800 . ?
C18 H18 0.9500 . ?
C14 H14 0.9500 . ?
C14 C15 1.37(5) . ?
C14 C13 1.41(4) . ?
C15 H15 0.9500 . ?
C15 C16 1.36(5) . ?
C16 H16 0.9500 . ?
C28 H28A 0.9800 . ?
C28 H28B 0.9800 . ?
C28 H28C 0.9800 . ?
C13 H13 0.9500 . ?
C49 H49A 0.9800 . ?
C49 H49B 0.9800 . ?
C49 H49C 0.9800 . ?
C48A H48A 0.9800 . ?
C48A H48B 0.9800 . ?
C48A H48C 0.9800 . ?
C48B H48D 0.9800 . ?
C48B H48E 0.9800 . ?
C48B H48F 0.9800 . ?
C41 H41A 0.9800 . ?
C41 H41B 0.9800 . ?
C41 H41C 0.9800 . ?
C43 H43A 0.9800 . ?
C43 H43B 0.9800 . ?
C43 H43C 0.9800 . ?
C26 H26A 0.9800 . ?
C26 H26B 0.9800 . ?
C26 H26C 0.9800 . ?
C40 H40A 0.9800 . ?
C40 H40B 0.9800 . ?
C40 H40C 0.9800 . ?
C42 H42A 0.9800 . ?
C42 H42B 0.9800 . ?
C42 H42C 0.9800 . ?
C39 H39A 0.9800 . ?
C39 H39B 0.9800 . ?
C39 H39C 0.9800 . ?
C47 H47A 0.9800 . ?
C47 H47B 0.9800 . ?
C47 H47C 0.9800 . ?
C38 H38A 0.9800 . ?
C38 H38B 0.9800 . ?
C38 H38C 0.9800 . ?
C30A H30A 0.9800 . ?
C30A H30B 0.9800 . ?
C30A H30C 0.9800 . ?
C30B H30D 0.9800 . ?
C30B H30E 0.9800 . ?
C30B H30F 0.9800 . ?
Si9 C52 1.81(8) . ?
Si9 C50 1.80(4) . ?
Si9 C50 1.80(4) 3_675 ?
Si9 C51 1.90(5) 3_675 ?
Si9 C51 1.90(5) . ?
O1 C56 1.39(4) . ?
O1 C59A 1.50(5) . ?
O1 C59B 1.50(5) . ?
C56 H56A 0.9900 . ?
C56 H56B 0.9900 . ?
C56 C57A 1.55(6) . ?
C56 C57B 1.55(6) . ?
C57A H57A 0.9900 . ?
C57A H57B 0.9900 . ?
C57A C58A 1.55(3) . ?
C59A H59A 0.9900 . ?
C59A H59B 0.9900 . ?
C59A C58A 1.66(11) . ?
C58A H58A 0.9900 . ?
C58A H58B 0.9900 . ?
C57B H57C 0.9900 . ?
C57B H57D 0.9900 . ?
C57B C58B 1.61(10) . ?
C59B H59C 0.9900 . ?
C59B H59D 0.9900 . ?
C59B C58B 1.59(10) . ?
C58B H58C 0.9900 . ?
C58B H58D 0.9900 . ?
C52 H52A 0.9800 . ?
C52 H52B 0.9800 . ?
C52 H52C 0.9800 . ?
C50 H50A 0.9800 . ?
C50 H50B 0.9800 . ?
C50 H50C 0.9800 . ?
C27 H27A 0.9800 . ?
C27 H27B 0.9800 . ?
C27 H27C 0.9800 . ?
C44 H44A 0.9800 . ?
C44 H44B 0.9800 . ?
C44 H44C 0.9800 . ?
C46A H46A 0.9800 . ?
C46A H46B 0.9800 . ?
C46A H46C 0.9800 . ?
C45A H45A 0.9800 . ?
C45A H45B 0.9800 . ?
C45A H45C 0.9800 . ?
C46B H46D 0.9800 . ?
C46B H46E 0.9800 . ?
C46B H46F 0.9800 . ?
C45B H45D 0.9800 . ?
C45B H45E 0.9800 . ?
C45B H45F 0.9800 . ?
C54 H54A 0.9800 . ?
C54 H54B 0.9800 . ?
C54 H54C 0.9800 . ?
C55 H55A 0.9800 . ?
C55 H55B 0.9800 . ?
C55 H55C 0.9800 . ?
C53 C54 1.88(7) 3_675 ?
C53 H53A 0.9800 . ?
C53 H53B 0.9800 . ?
C53 H53C 0.9800 . ?
C51 H51A 0.9800 . ?
C51 H51B 0.9800 . ?
C51 H51C 0.9800 . ?

loop_
_geom_torsion_atom_site_label_1
_geom_torsion_atom_site_label_2
_geom_torsion_atom_site_label_3
_geom_torsion_atom_site_label_4
_geom_torsion
_geom_torsion_site_symmetry_1
_geom_torsion_site_symmetry_2
_geom_torsion_site_symmetry_3
_geom_torsion_site_symmetry_4
_geom_torsion_publ_flag
U2 C20 C19 C18 48(3) . . . . ?
U2 C20 C21 C22 -43(4) . . . . ?
U2 C19 C18 C25 46(4) . . . . ?
U2 C21 C22 C23 -54(4) . . . . ?
U2 C5 C6 Si5 -103(3) . . . . ?
U2 C5 C6 C7 72.6(16) . . . . ?
U2 C5 C8 Si7 138.5(18) . . . . ?
U2 C5 C8 C7 -69.0(17) . . . . ?
U2 C6 C7 Si8 -101(3) . . . . ?
U2 C6 C7 C8 76.2(16) . . . . ?
U2 C8 C7 Si8 106(4) . . . . ?
U2 C8 C7 C6 -71.1(15) . . . . ?
U2 C25 C24 C23 49(3) . . . . ?
U2 C25 C18 C19 -47(4) . . . . ?
U2 C24 C23 C22 45(4) . . . . ?
U2 C23 C22 C21 55(4) . . . . ?
C20 C19 C18 U2 -48(3) . . . . ?
C20 C19 C18 C25 -2(6) . . . . ?
C20 C21 C22 U2 44(4) . . . . ?
C20 C21 C22 C23 -10(7) . . . . ?
C19 C20 C21 U2 50(3) . . . . ?
C19 C20 C21 C22 6(6) . . . . ?
C21 C20 C19 U2 -50(3) . . . . ?
C21 C20 C19 C18 -2(5) . . . . ?
U1 C3 C4 Si1 145.2(19) . . . . ?
U1 C3 C4 C1 -75.7(18) . . . . ?
U1 C3 C2 Si3 -130(2) . . . . ?
U1 C3 C2 C1 66.2(17) . . . . ?
U1 C4 Si1 C40 177(2) . . . . ?
U1 C4 Si1 C39 -63(3) . . . . ?
U1 C4 Si1 C38 60(3) . . . . ?
U1 C4 C1 C2 -80.2(17) . . . . ?
U1 C4 C1 Si2 111(3) . . . . ?
U1 C2 C1 C4 69.6(17) . . . . ?
U1 C2 C1 Si2 -121(3) . . . . ?
U1 C12 C11 C10 55(3) . . . . ?
U1 C12 C13 C14 -42(3) . . . . ?
U1 C10 C17 C16 43(3) . . . . ?
U1 C10 C11 C12 -53(3) . . . . ?
U1 C17 C16 C15 53(4) . . . . ?
U1 C14 C15 C16 -55(3) . . . . ?
U1 C14 C13 C12 42(3) . . . . ?
U1 C15 C16 C17 -54(4) . . . . ?
U1 O1 C56 C57A 163(3) . . . . ?
U1 O1 C56 C57B 163(3) . . . . ?
U1 O1 C59A C58A -175(7) . . . . ?
U1 O1 C59B C58B -153(7) . . . . ?
Si5 C6 C7 U2 100(3) . . . . ?
Si5 C6 C7 Si8 -1(5) . . . . ?
Si5 C6 C7 C8 177(2) . . . . ?
Si3 C2 C1 U1 135(3) . . . . ?
Si3 C2 C1 C4 -156(3) . . . . ?
Si3 C2 C1 Si2 14(6) . . . . ?
Si4 C3 C4 U1 -106(2) . . . . ?
Si4 C3 C4 Si1 39(4) . . . . ?
Si4 C3 C4 C1 178(3) . . . . ?
Si4 C3 C2 U1 116(3) . . . . ?
Si4 C3 C2 Si3 -14(5) . . . . ?
Si4 C3 C2 C1 -177(3) . . . . ?
C3 C4 Si1 C40 58(2) . . . . ?
C3 C4 Si1 C39 178(2) . . . . ?
C3 C4 Si1 C38 -59(3) . . . . ?
C3 C4 C1 U1 75.0(15) . . . . ?
C3 C4 C1 C2 -5(2) . . . . ?
C3 C4 C1 Si2 -174(3) . . . . ?
C3 C2 C1 U1 -64.7(14) . . . . ?
C3 C2 C1 C4 5(2) . . . . ?
C3 C2 C1 Si2 174(3) . . . . ?
C4 C3 C2 U1 -71.3(14) . . . . ?
C4 C3 C2 Si3 159(2) . . . . ?
C4 C3 C2 C1 -5(2) . . . . ?
C2 C3 C4 U1 80.6(14) . . . . ?
C2 C3 C4 Si1 -134(2) . . . . ?
C2 C3 C4 C1 5(2) . . . . ?
Si6 C5 C6 U2 113(2) . . . . ?
Si6 C5 C6 Si5 10(4) . . . . ?
Si6 C5 C6 C7 -174(2) . . . . ?
Si6 C5 C8 U2 -117(2) . . . . ?
Si6 C5 C8 Si7 21(4) . . . . ?
Si6 C5 C8 C7 174(3) . . . . ?
Si7 C8 C7 U2 -140(2) . . . . ?
Si7 C8 C7 Si8 -34(5) . . . . ?
Si7 C8 C7 C6 149(2) . . . . ?
C5 C6 C7 U2 -74.8(14) . . . . ?
C5 C6 C7 Si8 -176(3) . . . . ?
C5 C6 C7 C8 1(2) . . . . ?
C5 C8 C7 U2 69.7(14) . . . . ?
C5 C8 C7 Si8 176(3) . . . . ?
C5 C8 C7 C6 -1(2) . . . . ?
C6 C5 C8 U2 70.5(14) . . . . ?
C6 C5 C8 Si7 -151.0(19) . . . . ?
C6 C5 C8 C7 1(2) . . . . ?
C8 C5 C6 U2 -74.0(14) . . . . ?
C8 C5 C6 Si5 -177(2) . . . . ?
C8 C5 C6 C7 -1(2) . . . . ?
Si1 C4 C1 U1 -144(2) . . . . ?
Si1 C4 C1 C2 136(2) . . . . ?
Si1 C4 C1 Si2 -33(5) . . . . ?
C25 C24 C23 U2 -48(3) . . . . ?
C25 C24 C23 C22 -3(6) . . . . ?
C24 C25 C18 U2 52(3) . . . . ?
C24 C25 C18 C19 6(6) . . . . ?
C24 C23 C22 U2 -45(4) . . . . ?
C24 C23 C22 C21 9(7) . . . . ?
C10 C17 C16 U1 -44(3) . . . . ?
C10 C17 C16 C15 8(6) . . . . ?
C17 C10 C11 U1 44(3) . . . . ?
C17 C10 C11 C12 -9(6) . . . . ?
C11 C12 C13 U1 54(3) . . . . ?
C11 C12 C13 C14 12(6) . . . . ?
C11 C10 C17 U1 -44(3) . . . . ?
C11 C10 C17 C16 -1(5) . . . . ?
C31 Si5 C6 U2 -128.3(14) . . . . ?
C31 Si5 C6 C5 -40(3) . . . . ?
C31 Si5 C6 C7 147(3) . . . . ?
C36 Si7 C8 U2 149.7(18) . . . . ?
C36 Si7 C8 C5 43(2) . . . . ?
C36 Si7 C8 C7 -98(3) . . . . ?
C37 Si7 C8 U2 -97(2) . . . . ?
C37 Si7 C8 C5 157(2) . . . . ?
C37 Si7 C8 C7 16(3) . . . . ?
C29 Si5 C6 U2 118.5(13) . . . . ?
C29 Si5 C6 C5 -153(3) . . . . ?
C29 Si5 C6 C7 33(3) . . . . ?
C35A Si7 C8 U2 43(5) . . . . ?
C35A Si7 C8 C5 -64(5) . . . . ?
C35A Si7 C8 C7 155(5) . . . . ?
C35B Si7 C8 U2 29(2) . . . . ?
C35B Si7 C8 C5 -77(2) . . . . ?
C35B Si7 C8 C7 142(3) . . . . ?
C1 C4 Si1 C40 -67(3) . . . . ?
C1 C4 Si1 C39 52(3) . . . . ?
C1 C4 Si1 C38 175(3) . . . . ?
C32 Si6 C5 U2 40.1(15) . . . . ?
C32 Si6 C5 C6 -50(3) . . . . ?
C32 Si6 C5 C8 141(3) . . . . ?
C34 Si6 C5 U2 159.7(14) . . . . ?
C34 Si6 C5 C6 70(3) . . . . ?
C34 Si6 C5 C8 -100(3) . . . . ?
C33 Si6 C5 U2 -79.0(15) . . . . ?
C33 Si6 C5 C6 -169(2) . . . . ?
C33 Si6 C5 C8 21(3) . . . . ?
C18 C25 C24 U2 -53(3) . . . . ?
C18 C25 C24 C23 -4(6) . . . . ?
C14 C15 C16 U1 55(3) . . . . ?
C14 C15 C16 C17 1(6) . . . . ?
C15 C14 C13 U1 -47(3) . . . . ?
C15 C14 C13 C12 -5(6) . . . . ?
C28 Si8 C7 U2 -160.2(14) . . . . ?
C28 Si8 C7 C6 -78(3) . . . . ?
C28 Si8 C7 C8 106(4) . . . . ?
C13 C12 C11 U1 -55(3) . . . . ?
C13 C12 C11 C10 0(6) . . . . ?
C13 C14 C15 U1 48(3) . . . . ?
C13 C14 C15 C16 -7(6) . . . . ?
C49 Si2 C1 U1 39(2) . . . . ?
C49 Si2 C1 C4 -51(4) . . . . ?
C49 Si2 C1 C2 145(3) . . . . ?
C48A Si2 C1 U1 -161(6) . . . . ?
C48A Si2 C1 C4 109(7) . . . . ?
C48A Si2 C1 C2 -56(7) . . . . ?
C48B Si2 C1 U1 162(2) . . . . ?
C48B Si2 C1 C4 72(4) . . . . ?
C48B Si2 C1 C2 -93(4) . . . . ?
C41 Si4 C3 U1 -157.9(16) . . . . ?
C41 Si4 C3 C4 -72(3) . . . . ?
C41 Si4 C3 C2 97(3) . . . . ?
C43 Si4 C3 U1 82.5(16) . . . . ?
C43 Si4 C3 C4 168(3) . . . . ?
C43 Si4 C3 C2 -22(4) . . . . ?
C26 Si8 C7 U2 -38.5(15) . . . . ?
C26 Si8 C7 C6 44(3) . . . . ?
C26 Si8 C7 C8 -132(4) . . . . ?
C42 Si4 C3 U1 -35.4(16) . . . . ?
C42 Si4 C3 C4 50(3) . . . . ?
C42 Si4 C3 C2 -140(3) . . . . ?
C47 Si2 C1 U1 -78(2) . . . . ?
C47 Si2 C1 C4 -168(3) . . . . ?
C47 Si2 C1 C2 27(4) . . . . ?
C30A Si5 C6 U2 -4.3(17) . . . . ?
C30A Si5 C6 C5 84(3) . . . . ?
C30A Si5 C6 C7 -89(3) . . . . ?
C30B Si5 C6 U2 -40(7) . . . . ?
C30B Si5 C6 C5 48(7) . . . . ?
C30B Si5 C6 C7 -125(7) . . . . ?
O1 C56 C57A C58A 11(9) . . . . ?
O1 C56 C57B C58B -11(8) . . . . ?
O1 C59A C58A C57A 20(10) . . . . ?
O1 C59B C58B C57B -11(10) . . . . ?
C56 O1 C59A C58A -16(7) . . . . ?
C56 O1 C59B C58B 6(8) . . . . ?
C56 C57A C58A C59A -18(11) . . . . ?
C56 C57B C58B C59B 12(10) . . . . ?
C59A O1 C56 C57A 3(4) . . . . ?
C59B O1 C56 C57B 3(4) . . . . ?
C27 Si8 C7 U2 72.9(15) . . . . ?
C27 Si8 C7 C6 155(3) . . . . ?
C27 Si8 C7 C8 -21(4) . . . . ?
C44 Si3 C2 U1 -22(4) . . . . ?
C44 Si3 C2 C3 73(5) . . . . ?
C44 Si3 C2 C1 -132(5) . . . . ?
C46A Si3 C2 U1 77(4) . . . . ?
C46A Si3 C2 C3 172(4) . . . . ?
C46A Si3 C2 C1 -33(5) . . . . ?
C45A Si3 C2 U1 149(3) . . . . ?
C45A Si3 C2 C3 -117(3) . . . . ?
C45A Si3 C2 C1 38(4) . . . . ?
C46B Si3 C2 U1 40(4) . . . . ?
C46B Si3 C2 C3 134(3) . . . . ?
C46B Si3 C2 C1 -71(5) . . . . ?
C45B Si3 C2 U1 -140(3) . . . . ?
C45B Si3 C2 C3 -45(3) . . . . ?
C45B Si3 C2 C1 110(4) . . . . ?
C54 Si10 C53 C54 158(4) . . . 3_675 ?
C55 Si10 C53 C54 -106(5) 3_675 . . 3_675 ?
C55 Si10 C53 C54 -74(3) . . . 3_675 ?
C53 Si10 C53 C54 95(3) 3_675 . . 3_675 ?

loop_
_twin_individual_id
_twin_individual_mass_fraction_refined
1 0.6512(19)
2 0.3488(19)
